data_7029920
loop_
_publ_author_name
'Langley, Stuart K.'
'Helliwell, Madeleine'
'Teat, Simon J.'
'Winpenny, Richard E. P.'

_publ_section_title
;
 Synthesis and characterisation of cobalt(II) phosphonate cage complexes
 utilizing carboxylates and pyridonates as co-ligands.
;
_journal_issue 41
_journal_name_full 'Dalton transactions (Cambridge, England : 2003)'
_journal_page_first 12807
_journal_page_last 12817
_journal_paper_doi 10.1039/c2dt31612a
_journal_volume 41
_journal_year 2012
_chemical_formula_sum 'C164 H158 Cl7 Co9 N8 O35 P3'
_chemical_formula_weight 3672.21
_chemical_name_systematic
;
?
;
_space_group_IT_number 2
_symmetry_cell_setting triclinic
_symmetry_space_group_name_Hall '-P 1'
_symmetry_space_group_name_H-M 'P -1'
_atom_sites_solution_hydrogens geom
_atom_sites_solution_primary direct
_atom_sites_solution_secondary difmap
_audit_creation_date '9 November 2005'
_audit_creation_method SHELXL-97
_cell_angle_alpha 104.148(2)
_cell_angle_beta 99.208(2)
_cell_angle_gamma 100.440(2)
_cell_formula_units_Z 2
_cell_length_a 19.4694(19)
_cell_length_b 19.6408(19)
_cell_length_c 27.674(3)
_cell_measurement_reflns_used 1890
_cell_measurement_temperature 100(2)
_cell_measurement_theta_max 21.503
_cell_measurement_theta_min 2.691
_cell_volume 9857.2(17)
_computing_cell_refinement 'Bruker SMART'
_computing_data_collection 'Bruker SMART'
_computing_data_reduction 'Bruker SMART'
_computing_molecular_graphics x-seed
_computing_publication_material CIFTAB
_computing_structure_refinement 'SHELXL-97 (Sheldrick, 1997)'
_computing_structure_solution 'SHELXS-97 (Sheldrick, 1990)'
_diffrn_ambient_temperature 100(2)
_diffrn_measured_fraction_theta_full 0.994
_diffrn_measured_fraction_theta_max 0.994
_diffrn_measurement_device_type 'CCD area detector'
_diffrn_measurement_method 'phi and omega scans'
_diffrn_radiation_monochromator graphite
_diffrn_radiation_source 'fine-focus sealed tube'
_diffrn_radiation_type MoK\a
_diffrn_radiation_wavelength 0.71073
_diffrn_reflns_av_R_equivalents 0.1078
_diffrn_reflns_av_sigmaI/netI 0.3312
_diffrn_reflns_limit_h_max 22
_diffrn_reflns_limit_h_min -22
_diffrn_reflns_limit_k_max 22
_diffrn_reflns_limit_k_min -22
_diffrn_reflns_limit_l_max 31
_diffrn_reflns_limit_l_min -31
_diffrn_reflns_number 44663
_diffrn_reflns_theta_full 23.82
_diffrn_reflns_theta_max 23.82
_diffrn_reflns_theta_min 1.47
_exptl_absorpt_coefficient_mu 0.920
_exptl_absorpt_correction_T_max 0.955
_exptl_absorpt_correction_T_min 0.912
_exptl_absorpt_correction_type multi-scan
_exptl_absorpt_process_details SADABS
_exptl_crystal_colour purple
_exptl_crystal_density_diffrn 1.228
_exptl_crystal_density_method 'not measured'
_exptl_crystal_description plate
_exptl_crystal_F_000 3718
_exptl_crystal_size_max 0.1
_exptl_crystal_size_mid 0.1
_exptl_crystal_size_min 0.05
_refine_diff_density_max 1.452
_refine_diff_density_min -0.552
_refine_diff_density_rms 0.147
_refine_ls_extinction_method none
_refine_ls_goodness_of_fit_ref 0.899
_refine_ls_hydrogen_treatment constr
_refine_ls_matrix_type fullcycle
_refine_ls_number_parameters 2141
_refine_ls_number_reflns 30525
_refine_ls_number_restraints 418
_refine_ls_restrained_S_all 0.893
_refine_ls_R_factor_all 0.2167
_refine_ls_R_factor_gt 0.0949
_refine_ls_shift/su_max 0.003
_refine_ls_shift/su_mean 0.000
_refine_ls_structure_factor_coef Fsqd
_refine_ls_weighting_details 'calc w=1/[\s^2^(Fo^2^)+(0.1468P)^2^+0.0000P] where P=(Fo^2^+2Fc^2^)/3'
_refine_ls_weighting_scheme calc
_refine_ls_wR_factor_gt 0.2665
_refine_ls_wR_factor_ref 0.3125
_reflns_number_gt 16910
_reflns_number_total 30525
_reflns_threshold_expression >2sigma(I)
_cod_data_source_file c2dt31612a.txt
_cod_data_source_block global4
_cod_original_cell_volume 9857.3(17)
_cod_original_sg_symbol_H-M p-1
_cod_database_code 7029920

loop_
_symmetry_equiv_pos_as_xyz
'x, y, z'
'-x, -y, -z'

loop_
_atom_site_label
_atom_site_type_symbol
_atom_site_fract_x
_atom_site_fract_y
_atom_site_fract_z
_atom_site_U_iso_or_equiv
_atom_site_adp_type
_atom_site_occupancy
_atom_site_symmetry_multiplicity
_atom_site_calc_flag
_atom_site_refinement_flags
C11S C 0.4500 0.6548 0.1572 0.050 Uani 0.50 1 d PD
Co4 Co 0.3654 0.1295 0.2838 0.033 Uani 1 1 d .
Co8 Co 0.1381 0.2495 0.3498 0.040 Uani 1 1 d .
Co5 Co 0.1931 0.1226 0.3180 0.036 Uani 1 1 d .
Co3 Co 0.2487 0.1957 0.4280 0.035 Uani 1 1 d .
Co2 Co 0.4361 0.2100 0.3961 0.034 Uani 1 1 d .
Co7 Co 0.2521 0.1777 0.2137 0.034 Uani 1 1 d .
Co1 Co 0.40428(14) 0.14511(13) 0.48836(10) 0.0362(8) Uani 1 1 d .
Co9 Co 0.20439(14) 0.31485(13) 0.24553(10) 0.0427(8) Uani 1 1 d .
Co6 Co 0.29774(13) 0.01096(14) 0.15387(10) 0.0396(8) Uani 1 1 d .
Cl1 Cl 0.1435(4) 0.4705(4) 0.1976(3) 0.097(2) Uani 1 1 d DU
Cl2 Cl 0.2323(4) -0.0869(4) 0.0013(3) 0.117(3) Uani 1 1 d .
Cl3 Cl 0.5745(3) 0.3967(3) 0.4478(2) 0.0514(16) Uani 1 1 d .
Cl4 Cl 0.4832(3) 0.2927(2) 0.62509(19) 0.0425(14) Uani 1 1 d .
Cl5 Cl 0.4065(3) 0.0155(4) 0.0717(2) 0.085(2) Uani 1 1 d .
Cl6 Cl -0.1217(3) 0.1120(4) 0.3529(3) 0.121(3) Uani 1 1 d .
Cl7 Cl 0.3771(4) -0.1537(4) 0.0891(3) 0.134(4) Uani 1 1 d .
P1 P 0.3200(3) 0.0652(3) 0.37592(19) 0.0371(15) Uani 1 1 d .
P2 P 0.3076(3) 0.2711(3) 0.33436(19) 0.0324(14) Uani 1 1 d .
P3 P 0.0903(3) 0.1706(3) 0.2300(2) 0.0410(16) Uani 1 1 d .
O1 O 0.2279(6) 0.2860(6) 0.4712(5) 0.036(3) Uani 1 1 d .
O2 O 0.1512(6) 0.3208(6) 0.4167(5) 0.046(4) Uani 1 1 d .
O3 O 0.1597(6) 0.3237(6) 0.3122(5) 0.042(4) Uani 1 1 d .
O4 O 0.3709(5) 0.2350(5) 0.3369(4) 0.025(3) Uani 1 1 d .
O5 O 0.2787(6) 0.2712(6) 0.2803(4) 0.032(3) Uani 1 1 d .
O6 O 0.2474(6) 0.2344(6) 0.3565(4) 0.032(3) Uani 1 1 d .
O7 O 0.3360(7) 0.1554(6) 0.5337(4) 0.042(4) Uani 1 1 d .
O8 O 0.2297(6) 0.1461(6) 0.4830(5) 0.044(4) Uani 1 1 d .
O9 O 0.5238(6) 0.2189(7) 0.3660(5) 0.041(4) Uani 1 1 d .
O10 O 0.4745(6) 0.1471(6) 0.2864(5) 0.040(4) Uani 1 1 d .
O11 O 0.3625(6) 0.2269(5) 0.4488(4) 0.028(3) Uani 1 1 d .
O12 O 0.4888(6) 0.1718(6) 0.4536(4) 0.034(3) Uani 1 1 d .
O13 O 0.3526(6) 0.0300(6) 0.2303(4) 0.043(4) Uani 1 1 d .
O14 O 0.3557(6) 0.1727(6) 0.2236(5) 0.035(3) Uani 1 1 d .
O15 O 0.2663(6) 0.2297(6) 0.1583(5) 0.044(4) Uani 1 1 d .
O16 O 0.2401(7) 0.3352(6) 0.1865(5) 0.048(4) Uani 1 1 d .
O17 O 0.1526(6) 0.2073(6) 0.2099(4) 0.036(3) Uani 1 1 d .
O18 O 0.1184(6) 0.1653(6) 0.2834(4) 0.037(4) Uani 1 1 d .
O19 O 0.0287(6) 0.2086(6) 0.2294(5) 0.045(4) Uani 1 1 d .
O20 O 0.1397(6) 0.1621(6) 0.3826(4) 0.040(4) Uani 1 1 d .
O21 O 0.2214(6) -0.0797(6) 0.1498(5) 0.037(4) Uani 1 1 d .
O22 O 0.1839(6) -0.0346(7) 0.2190(5) 0.043(4) Uani 1 1 d .
O23 O 0.2271(6) 0.0832(6) 0.1580(4) 0.037(3) Uani 1 1 d .
O24 O 0.2584(6) 0.1035(6) 0.3761(4) 0.030(3) Uani 1 1 d .
O25 O 0.3779(6) 0.1008(6) 0.3513(4) 0.037(3) Uani 1 1 d .
O26 O 0.3495(6) 0.0622(6) 0.4283(4) 0.039(4) Uani 1 1 d .
O27 O 0.1238(6) 0.0195(6) 0.2908(4) 0.039(4) Uani 1 1 d .
O28 O 0.2512(5) 0.1119(6) 0.2643(4) 0.029(3) Uani 1 1 d .
O29 O 0.0256(6) 0.2472(7) 0.3323(5) 0.054(4) Uani 1 1 d .
N1 N 0.2300(9) 0.0117(9) 0.0824(6) 0.060(6) Uani 1 1 d .
N2 N 0.3752(8) -0.0532(8) 0.1689(7) 0.056(6) Uani 1 1 d .
N3 N 0.4971(7) 0.2292(7) 0.5336(5) 0.029(4) Uani 1 1 d .
N4 N 0.0175(9) 0.1327(10) 0.3716(7) 0.068(6) Uani 1 1 d .
N5 N 0.1456(9) 0.3927(8) 0.2621(6) 0.054(5) Uani 1 1 d U
N6 N 0.3811(8) 0.1024(8) 0.1519(6) 0.043(5) Uani 1 1 d .
N7 N 0.4569(7) 0.3108(8) 0.4524(5) 0.034(4) Uani 1 1 d .
N8 N 0.4428(8) 0.0698(8) 0.5251(6) 0.042(5) Uani 1 1 d .
C1 C 0.2584(10) 0.2882(12) 0.1547(7) 0.046(6) Uani 1 1 d .
C2 C 0.3878(9) 0.3376(10) 0.5175(6) 0.036(5) Uani 1 1 d .
H2 H 0.3482 0.3238 0.5307 0.043 Uiso 1 1 calc R
C3 C 0.1841(10) 0.3231(9) 0.4591(7) 0.037(5) Uani 1 1 d U
C4 C 0.5306(9) 0.2774(9) 0.5773(7) 0.034(5) Uani 1 1 d .
C5 C 0.2270(11) 0.0969(10) 0.5535(7) 0.042(6) Uani 1 1 d .
C6 C 0.6013(10) 0.2040(11) 0.3096(7) 0.042(6) Uani 1 1 d .
C7 C 0.6022(9) 0.2539(10) 0.4988(7) 0.041(6) Uani 1 1 d .
H7 H 0.6252 0.2454 0.4717 0.049 Uiso 1 1 calc R
C8 C 0.4954(10) 0.4221(9) 0.5196(7) 0.035(5) Uani 1 1 d .
H8 H 0.5290 0.4655 0.5347 0.042 Uiso 1 1 calc R
C9 C 0.5026(9) 0.3766(10) 0.4780(7) 0.030(5) Uani 1 1 d .
C10 C 0.2770(10) 0.0800(12) 0.5968(8) 0.055(6) Uani 1 1 d .
C11 C -0.0426(12) 0.3046(11) 0.5325(8) 0.059(7) Uani 1 1 d U
H11 H -0.0883 0.2900 0.5378 0.071 Uiso 1 1 calc R
C12 C 0.0604(9) 0.0791(9) 0.1887(7) 0.047(6) Uani 1 1 d .
H12A H 0.0638 0.0793 0.1542 0.057 Uiso 1 1 calc R
H12B H 0.0919 0.0502 0.1997 0.057 Uiso 1 1 calc R
C13 C 0.4011(9) 0.2926(10) 0.4737(7) 0.029(5) Uani 1 1 d .
C14 C 0.1513(12) 0.3389(12) 0.0884(8) 0.065(7) Uani 1 1 d U
H14 H 0.1339 0.2937 0.0925 0.078 Uiso 1 1 calc R
C15 C 0.3295(9) 0.3656(9) 0.3730(7) 0.035(5) Uani 1 1 d .
H15A H 0.2861 0.3769 0.3823 0.042 Uiso 1 1 calc R
H15B H 0.3625 0.3697 0.4044 0.042 Uiso 1 1 calc R
C16 C 0.3602(9) 0.4201(9) 0.3508(6) 0.027(5) Uani 1 1 d U
C17 C 0.2257(10) 0.3963(12) 0.5541(8) 0.060(7) Uani 1 1 d .
C18 C 0.2057(9) 0.0636(11) 0.1079(8) 0.045(6) Uani 1 1 d .
C19 C 0.0392(10) 0.3001(11) 0.4733(8) 0.060(7) Uani 1 1 d .
H19 H 0.0475 0.2837 0.4408 0.073 Uiso 1 1 calc R
C20 C 0.2791(10) -0.0224(9) 0.3388(7) 0.042(6) Uani 1 1 d .
H20A H 0.2365 -0.0376 0.3510 0.051 Uiso 1 1 calc R
H20B H 0.2631 -0.0201 0.3043 0.051 Uiso 1 1 calc R
C21 C 0.6799(11) 0.1231(11) 0.2730(7) 0.054(6) Uani 1 1 d .
H21 H 0.7158 0.1486 0.3014 0.065 Uiso 1 1 calc R
C22 C 0.0105(10) 0.3549(10) 0.5730(8) 0.060(7) Uani 1 1 d .
H22 H 0.0007 0.3733 0.6047 0.072 Uiso 1 1 calc R
C23 C 0.6133(10) 0.1427(11) 0.2682(7) 0.046(6) Uani 1 1 d .
C24 C 0.2216(14) -0.0162(12) 0.4869(9) 0.080(8) Uani 1 1 d U
H24 H 0.2681 0.0041 0.4858 0.096 Uiso 1 1 calc R
C25 C 0.6017(10) 0.3156(10) 0.5856(7) 0.042(6) Uani 1 1 d .
H25 H 0.6253 0.3492 0.6165 0.051 Uiso 1 1 calc R
C26 C 0.1044(12) 0.4822(11) 0.4863(9) 0.065(7) Uani 1 1 d .
H26 H 0.0656 0.4648 0.4990 0.078 Uiso 1 1 calc R
C27 C 0.2351(10) 0.3420(12) 0.5772(8) 0.058(7) Uani 1 1 d .
H27 H 0.2072 0.2957 0.5616 0.070 Uiso 1 1 calc R
C28 C 0.4534(10) 0.0348(10) 0.5499(8) 0.046(6) Uani 1 1 d U
C29 C 0.2741(10) 0.3166(10) 0.1071(8) 0.056(7) Uani 1 1 d .
C30 C 0.4368(9) 0.4043(9) 0.5406(7) 0.036(5) Uani 1 1 d U
H30 H 0.4301 0.4361 0.5695 0.044 Uiso 1 1 calc R
C31 C 0.3926(10) 0.1686(10) 0.1878(7) 0.043(6) Uani 1 1 d .
C32 C -0.0279(9) 0.2772(11) 0.4857(9) 0.056(7) Uani 1 1 d .
H32 H -0.0632 0.2420 0.4609 0.067 Uiso 1 1 calc R
C33 C 0.6341(10) 0.2998(10) 0.5449(7) 0.046(6) Uani 1 1 d .
H33 H 0.6818 0.3227 0.5497 0.056 Uiso 1 1 calc R
C35 C 0.1519(10) 0.0938(11) 0.0825(9) 0.063(7) Uani 1 1 d .
H35 H 0.1366 0.1326 0.1006 0.075 Uiso 1 1 calc R
C36 C 0.3191(13) -0.0815(10) 0.3353(8) 0.067(8) Uani 1 1 d .
C37 C 0.0864(14) 0.2215(16) 0.6169(12) 0.112(11) Uani 1 1 d .
H37 H 0.0577 0.2504 0.6309 0.134 Uiso 1 1 calc R
C38 C 0.6204(13) 0.3848(13) 0.2475(9) 0.075(8) Uani 1 1 d U
H38 H 0.6250 0.4242 0.2343 0.090 Uiso 1 1 calc R
C39 C 0.2834(11) 0.3539(15) 0.6216(8) 0.092(10) Uani 1 1 d .
H39 H 0.2896 0.3164 0.6356 0.110 Uiso 1 1 calc R
C40 C 0.3927(10) -0.0155(10) 0.2198(8) 0.051(7) Uani 1 1 d .
C41 C 0.1832(10) -0.0861(10) 0.1796(7) 0.035(5) Uani 1 1 d U
C42 C 0.3050(11) 0.1981(11) 0.0628(8) 0.065(8) Uani 1 1 d .
H42 H 0.3302 0.1985 0.0944 0.078 Uiso 1 1 calc R
C43 C 0.1269(9) -0.1568(9) 0.1690(7) 0.030(5) Uani 1 1 d .
C44 C 0.6606(11) 0.2252(11) 0.3619(7) 0.047(6) Uani 1 1 d U
C45 C 0.2601(12) 0.0164(13) 0.6120(9) 0.073(8) Uani 1 1 d .
H45 H 0.2199 -0.0180 0.5917 0.087 Uiso 1 1 calc R
C46 C 0.2668(10) 0.2528(11) 0.0606(8) 0.057(7) Uani 1 1 d .
C47 C 0.1233(12) 0.1553(11) 0.5421(9) 0.067(7) Uani 1 1 d U
H47 H 0.1171 0.1397 0.5069 0.080 Uiso 1 1 calc R
C48 C 0.0788(11) 0.3755(11) 0.5628(9) 0.067(7) Uani 1 1 d .
H48 H 0.1153 0.4067 0.5890 0.081 Uiso 1 1 calc R
C49 C 0.1312(11) 0.3733(10) 0.3027(8) 0.046(6) Uani 1 1 d U
C50 C 0.2268(12) 0.4734(11) 0.4660(8) 0.068(7) Uani 1 1 d .
H50 H 0.2645 0.4503 0.4665 0.081 Uiso 1 1 calc R
C51 C 0.2675(11) 0.4643(12) 0.5788(9) 0.068(7) Uani 1 1 d .
H51 H 0.2620 0.5013 0.5640 0.082 Uiso 1 1 calc R
C52 C 0.1249(13) 0.0639(15) 0.0316(10) 0.108(13) Uani 1 1 d .
H52 H 0.0892 0.0810 0.0149 0.130 Uiso 1 1 calc R
C53 C 0.1699(9) 0.3826(10) 0.5042(8) 0.050(6) Uani 1 1 d .
C54 C 0.3473(15) 0.5091(11) 0.3057(9) 0.082(9) Uani 1 1 d .
H54 H 0.3160 0.5331 0.2915 0.098 Uiso 1 1 calc R
C55 C 0.1766(9) 0.1393(10) 0.5768(8) 0.041(6) Uani 1 1 d .
C56 C 0.6089(10) 0.2694(11) 0.2888(8) 0.050(6) Uani 1 1 d .
C58 C 0.1609(10) -0.2224(11) 0.1662(7) 0.047(6) Uani 1 1 d .
C59 C 0.0803(12) 0.1178(10) 0.3847(8) 0.054(7) Uani 1 1 d .
C60 C 0.6700(14) 0.3476(15) 0.2441(10) 0.102(10) Uani 1 1 d .
H60 H 0.7076 0.3591 0.2284 0.123 Uiso 1 1 calc R
C61 C 0.2233(11) 0.3654(11) 0.0959(8) 0.052(6) Uani 1 1 d U
C62 C 0.3860(15) -0.1929(15) 0.3258(11) 0.110(10) Uani 1 1 d U
H62 H 0.4139 -0.2268 0.3235 0.132 Uiso 1 1 calc R
C63 C 0.1813(10) 0.1618(11) 0.6274(8) 0.049(6) Uani 1 1 d .
H63 H 0.2155 0.1500 0.6495 0.059 Uiso 1 1 calc R
C64 C 0.1053(13) 0.3785(13) 0.0750(9) 0.087(9) Uani 1 1 d .
H64 H 0.0568 0.3623 0.0734 0.105 Uiso 1 1 calc R
C65 C 0.1368(14) 0.2013(14) 0.6465(10) 0.091(9) Uani 1 1 d .
H65 H 0.1410 0.2154 0.6817 0.109 Uiso 1 1 calc R
C66 C 0.2649(14) 0.1424(13) -0.0271(8) 0.086(9) Uani 1 1 d .
H66 H 0.2637 0.1065 -0.0564 0.103 Uiso 1 1 calc R
C67 C 0.0763(9) -0.1677(9) 0.1199(7) 0.035(5) Uani 1 1 d .
C68 C 0.4672(11) 0.1591(13) 0.1096(9) 0.073(8) Uani 1 1 d .
H68 H 0.4920 0.1548 0.0833 0.088 Uiso 1 1 calc R
C69 C 0.0933(10) 0.3503(10) 0.5144(8) 0.051(6) Uani 1 1 d .
C71 C 0.3365(12) 0.1326(12) 0.6263(9) 0.073(7) Uani 1 1 d U
H71 H 0.3511 0.1753 0.6180 0.087 Uiso 1 1 calc R
C72 C 0.1844(15) -0.0913(16) 0.4551(10) 0.110(11) Uani 1 1 d .
H72 H 0.2065 -0.1211 0.4343 0.132 Uiso 1 1 calc R
C73 C 0.5633(11) 0.3710(12) 0.2686(8) 0.063(7) Uani 1 1 d .
H73 H 0.5286 0.3980 0.2694 0.076 Uiso 1 1 calc R
C75 C 0.6988(11) 0.2955(11) 0.3862(8) 0.054(6) Uani 1 1 d U
H75 H 0.6932 0.3329 0.3719 0.065 Uiso 1 1 calc R
C76 C 0.2649(10) 0.1369(10) 0.5203(7) 0.042(6) Uani 1 1 d U
C77 C 0.1068(13) 0.5404(12) 0.4668(9) 0.083(9) Uani 1 1 d .
H77 H 0.0691 0.5634 0.4675 0.099 Uiso 1 1 calc R
C78 C 0.2502(12) 0.4289(11) 0.0882(8) 0.064(7) Uani 1 1 d U
H78 H 0.2991 0.4477 0.0932 0.077 Uiso 1 1 calc R
C79 C -0.0150(11) 0.0449(10) 0.1888(9) 0.057(7) Uani 1 1 d .
C80 C 0.7456(13) 0.3084(14) 0.4326(9) 0.084(8) Uani 1 1 d U
H80 H 0.7705 0.3549 0.4513 0.100 Uiso 1 1 calc R
C81 C 0.2277(12) 0.2493(13) 0.0118(8) 0.071(8) Uani 1 1 d .
H81 H 0.2034 0.2851 0.0086 0.085 Uiso 1 1 calc R
C82 C 0.4559(14) -0.1257(14) 0.1872(13) 0.133(14) Uani 1 1 d .
H82 H 0.4768 -0.1641 0.1763 0.160 Uiso 1 1 calc R
C83 C 0.3810(14) -0.1555(14) 0.3762(11) 0.098(9) Uani 1 1 d U
H83 H 0.3982 -0.1691 0.4049 0.117 Uiso 1 1 calc R
C84 C 0.1847(14) 0.0205(13) 0.5170(8) 0.077(8) Uani 1 1 d .
C85 C 0.2598(14) -0.2817(12) 0.1469(9) 0.086(9) Uani 1 1 d .
H85 H 0.3035 -0.2794 0.1371 0.103 Uiso 1 1 calc R
C86 C 0.0803(15) 0.1980(14) 0.5674(11) 0.107(10) Uani 1 1 d U
H86 H 0.0447 0.2102 0.5468 0.128 Uiso 1 1 calc R
C87 C 0.2273(14) 0.5344(13) 0.4450(10) 0.095(9) Uani 1 1 d U
H87 H 0.2652 0.5527 0.4317 0.114 Uiso 1 1 calc R
C88 C 0.5246(10) 0.1867(11) 0.3197(8) 0.042(6) Uani 1 1 d .
C89 C 0.4202(10) 0.1000(12) 0.1138(8) 0.065(7) Uani 1 1 d .
C90 C 0.6683(11) 0.1681(11) 0.3827(8) 0.056(6) Uani 1 1 d U
H90 H 0.6390 0.1224 0.3666 0.068 Uiso 1 1 calc R
C91 C -0.0388(13) 0.0869(13) 0.3714(10) 0.088(9) Uani 1 1 d .
C92 C 0.1307(12) -0.2818(10) 0.1784(9) 0.068(8) Uani 1 1 d .
H92 H 0.0889 -0.2826 0.1907 0.081 Uiso 1 1 calc R
C93 C 0.5304(11) 0.2198(10) 0.4952(7) 0.040(6) Uani 1 1 d .
C94 C 0.1155(13) -0.0069(13) 0.5145(9) 0.092(9) Uani 1 1 d .
H94 H 0.0914 0.0242 0.5322 0.110 Uiso 1 1 calc R
C95 C 0.4055(12) -0.1047(13) 0.1545(10) 0.086(9) Uani 1 1 d .
C96 C -0.0229(14) -0.2447(12) 0.0506(9) 0.089(9) Uani 1 1 d .
H96 H -0.0543 -0.2893 0.0348 0.106 Uiso 1 1 calc R
C97 C 0.3067(12) 0.1423(13) 0.0188(8) 0.077(8) Uani 1 1 d .
H97 H 0.3339 0.1083 0.0208 0.092 Uiso 1 1 calc R
C98 C 0.4674(14) -0.0139(13) 0.5798(10) 0.111(11) Uani 1 1 d .
H98A H 0.4309 -0.0577 0.5671 0.167 Uiso 1 1 calc R
H98B H 0.4675 0.0082 0.6148 0.167 Uiso 1 1 calc R
H98C H 0.5131 -0.0245 0.5772 0.167 Uiso 1 1 calc R
C99 C 0.1504(14) 0.0075(16) 0.0042(10) 0.104(12) Uani 1 1 d .
H99 H 0.1347 -0.0127 -0.0309 0.124 Uiso 1 1 calc R
C100 C 0.0832(12) 0.0510(11) 0.3999(7) 0.065(7) Uani 1 1 d .
H100 H 0.1265 0.0405 0.4116 0.078 Uiso 1 1 calc R
C101 C 0.0310(12) -0.2351(12) 0.0943(8) 0.071(8) Uani 1 1 d .
H101 H 0.0362 -0.2746 0.1063 0.085 Uiso 1 1 calc R
C102 C 0.4709(15) -0.0830(15) 0.2371(11) 0.106(10) Uani 1 1 d U
H102 H 0.5048 -0.0938 0.2600 0.127 Uiso 1 1 calc R
C104 C 0.3161(12) 0.4808(16) 0.6232(9) 0.095(10) Uani 1 1 d .
H104 H 0.3432 0.5278 0.6376 0.114 Uiso 1 1 calc R
C105 C 0.6447(13) 0.0326(14) 0.1927(9) 0.083(8) Uani 1 1 d .
H105 H 0.6549 -0.0026 0.1675 0.100 Uiso 1 1 calc R
C106 C -0.0273(12) -0.1877(11) 0.0326(8) 0.061(7) Uani 1 1 d U
H106 H -0.0634 -0.1936 0.0044 0.074 Uiso 1 1 calc R
C107 C 0.0860(14) -0.1526(10) 0.2122(8) 0.058(7) Uani 1 1 d .
C108 C 0.6938(11) 0.0682(13) 0.2374(8) 0.065(7) Uani 1 1 d .
H108 H 0.7370 0.0548 0.2436 0.078 Uiso 1 1 calc R
C109 C 0.3193(13) -0.1261(11) 0.2875(9) 0.082(9) Uani 1 1 d .
H109 H 0.2955 -0.1178 0.2583 0.098 Uiso 1 1 calc R
C110 C 0.0899(12) 0.4072(11) 0.3356(10) 0.079(9) Uani 1 1 d .
H110 H 0.0808 0.3935 0.3642 0.095 Uiso 1 1 calc R
C111 C 0.1188(13) 0.4471(13) 0.2488(7) 0.082(8) Uani 1 1 d DU
C112 C 0.1644(11) 0.4498(11) 0.4861(8) 0.061(7) Uani 1 1 d .
C113 C 0.3182(11) 0.4553(9) 0.3289(8) 0.058(7) Uani 1 1 d .
H113 H 0.2695 0.4451 0.3286 0.069 Uiso 1 1 calc R
C114 C 0.1626(14) 0.5660(13) 0.4463(9) 0.086(8) Uani 1 1 d U
H114 H 0.1601 0.6045 0.4327 0.103 Uiso 1 1 calc R
C115 C 0.0753(16) -0.0766(12) 0.4885(10) 0.095(10) Uani 1 1 d .
H115 H 0.0289 -0.0958 0.4905 0.114 Uiso 1 1 calc R
C116 C 0.3551(16) -0.1841(13) 0.2825(10) 0.125(14) Uani 1 1 d .
H116 H 0.3565 -0.2135 0.2509 0.150 Uiso 1 1 calc R
C117 C 0.4573(12) 0.4927(12) 0.3268(8) 0.074(8) Uani 1 1 d .
H117 H 0.5063 0.5052 0.3289 0.089 Uiso 1 1 calc R
C118 C 0.4379(10) 0.2305(11) 0.1843(7) 0.051(6) Uani 1 1 d .
H118 H 0.4419 0.2748 0.2076 0.062 Uiso 1 1 calc R
C119 C 0.5611(11) 0.3105(11) 0.2897(7) 0.061(7) Uani 1 1 d .
H119 H 0.5233 0.2992 0.3053 0.074 Uiso 1 1 calc R
C120 C -0.1547(16) -0.0246(14) 0.1774(11) 0.101(8) Uani 1 1 d U
H120 H -0.2006 -0.0524 0.1725 0.121 Uiso 1 1 calc R
C121 C 0.3477(13) -0.0961(13) 0.3790(10) 0.094(9) Uani 1 1 d U
H121 H 0.3454 -0.0673 0.4106 0.112 Uiso 1 1 calc R
C122 C -0.0393(13) 0.0333(14) 0.2300(11) 0.090(9) Uani 1 1 d .
H122 H -0.0074 0.0485 0.2615 0.109 Uiso 1 1 calc R
C123 C 0.2247(13) 0.1938(14) -0.0315(9) 0.090(10) Uani 1 1 d .
H123 H 0.1964 0.1909 -0.0627 0.108 Uiso 1 1 calc R
C124 C 0.7183(12) 0.1780(13) 0.4264(8) 0.069(8) Uani 1 1 d .
H124 H 0.7275 0.1401 0.4390 0.083 Uiso 1 1 calc R
C125 C 0.7538(13) 0.2491(13) 0.4500(9) 0.078(8) Uani 1 1 d U
H125 H 0.7864 0.2580 0.4806 0.094 Uiso 1 1 calc R
C126 C 0.2236(15) -0.3421(12) 0.1599(10) 0.100(12) Uani 1 1 d .
H126 H 0.2437 -0.3817 0.1594 0.120 Uiso 1 1 calc R
C127 C 0.1604(14) -0.3414(13) 0.1730(11) 0.103(12) Uani 1 1 d .
H127 H 0.1354 -0.3827 0.1787 0.123 Uiso 1 1 calc R
C128 C -0.0410(13) 0.0249(14) 0.3816(10) 0.094(10) Uani 1 1 d .
H128 H -0.0846 -0.0060 0.3790 0.113 Uiso 1 1 calc R
C129 C 0.0226(15) -0.1396(13) 0.2931(10) 0.092(9) Uani 1 1 d U
H129 H 0.0003 -0.1362 0.3206 0.111 Uiso 1 1 calc R
C131 C 0.5751(14) 0.0530(13) 0.1867(10) 0.092(9) Uani 1 1 d U
H131 H 0.5397 0.0292 0.1576 0.110 Uiso 1 1 calc R
C132 C 0.0181(11) -0.1219(11) 0.0532(9) 0.074(8) Uani 1 1 d .
H132 H 0.0173 -0.0850 0.0376 0.089 Uiso 1 1 calc R
C133 C 0.1207(15) -0.1544(11) 0.2621(9) 0.080(8) Uani 1 1 d .
H133 H 0.1681 -0.1582 0.2666 0.096 Uiso 1 1 calc R
C134 C 0.4420(11) -0.0269(11) 0.2568(10) 0.080(9) Uani 1 1 d .
H134 H 0.4541 0.0003 0.2908 0.096 Uiso 1 1 calc R
C135 C 0.1987(16) 0.4644(13) 0.0720(10) 0.103(11) Uani 1 1 d .
H135 H 0.2148 0.5085 0.0660 0.124 Uiso 1 1 calc R
C136 C 0.5621(11) 0.1081(14) 0.2246(9) 0.082(9) Uani 1 1 d .
H136 H 0.5185 0.1212 0.2201 0.099 Uiso 1 1 calc R
C137 C 0.1273(14) 0.4396(12) 0.0642(9) 0.091(10) Uani 1 1 d .
H137 H 0.0952 0.4643 0.0519 0.109 Uiso 1 1 calc R
C138 C 0.2220(13) -0.2235(10) 0.1503(8) 0.067(8) Uani 1 1 d .
H138 H 0.2423 -0.1837 0.1406 0.080 Uiso 1 1 calc R
C139 C 0.0639(14) 0.4640(14) 0.3205(10) 0.098(9) Uani 1 1 d U
H139 H 0.0382 0.4899 0.3406 0.117 Uiso 1 1 calc R
C140 C 0.6627(12) 0.2880(15) 0.2661(10) 0.096(10) Uani 1 1 d .
H140 H 0.6971 0.2608 0.2645 0.115 Uiso 1 1 calc R
C141 C 0.4337(11) 0.4374(10) 0.3500(8) 0.053(6) Uani 1 1 d .
H141 H 0.4656 0.4139 0.3640 0.064 Uiso 1 1 calc R
C142 C -0.0625(16) 0.0193(14) 0.1398(11) 0.109(8) Uani 1 1 d U
H142 H -0.0456 0.0222 0.1106 0.131 Uiso 1 1 calc R
C143 C 0.0209(12) 0.0066(12) 0.3960(8) 0.067(8) Uani 1 1 d .
H143 H 0.0200 -0.0373 0.4032 0.081 Uiso 1 1 calc R
C144 C 0.0897(15) -0.1510(13) 0.3024(11) 0.097(9) Uani 1 1 d U
H144 H 0.1118 -0.1559 0.3333 0.116 Uiso 1 1 calc R
C145 C 0.4767(12) 0.2260(13) 0.1462(8) 0.072(8) Uani 1 1 d .
H145 H 0.5085 0.2666 0.1448 0.087 Uiso 1 1 calc R
C146 C 0.2014(13) -0.0164(13) 0.0335(8) 0.072(8) Uani 1 1 d .
C147 C 0.0761(13) 0.4814(13) 0.2769(11) 0.090(9) Uani 1 1 d .
H147 H 0.0556 0.5161 0.2664 0.108 Uiso 1 1 calc R
C148 C 0.0667(10) -0.1120(9) 0.0997(8) 0.049(7) Uani 1 1 d .
H148 H 0.0933 -0.0657 0.1174 0.059 Uiso 1 1 calc R
C149 C 0.3471(17) 0.0485(16) 0.6768(12) 0.120(11) Uani 1 1 d U
H149 H 0.3719 0.0369 0.7041 0.144 Uiso 1 1 calc R
C150 C 0.4194(17) 0.5280(12) 0.3030(10) 0.102(12) Uani 1 1 d .
H150 H 0.4377 0.5610 0.2867 0.123 Uiso 1 1 calc R
C151 C -0.1123(15) -0.0016(14) 0.2274(13) 0.114(11) Uani 1 1 d .
H151 H -0.1296 -0.0083 0.2557 0.137 Uiso 1 1 calc R
C152 C 0.0149(16) -0.1426(11) 0.2059(10) 0.092(10) Uani 1 1 d .
H152 H -0.0095 -0.1428 0.1740 0.110 Uiso 1 1 calc R
C153 C 0.3751(17) 0.1174(17) 0.6711(12) 0.132(12) Uani 1 1 d U
H153 H 0.4145 0.1500 0.6938 0.159 Uiso 1 1 calc R
C154 C -0.0192(15) -0.1321(13) 0.2485(10) 0.095(9) Uani 1 1 d U
H154 H -0.0640 -0.1215 0.2471 0.113 Uiso 1 1 calc R
C155 C 0.1164(15) -0.1119(15) 0.4592(11) 0.100(10) Uani 1 1 d U
H155 H 0.0929 -0.1580 0.4388 0.120 Uiso 1 1 calc R
C156 C 0.2918(12) 0.0001(15) 0.6490(10) 0.100(11) Uani 1 1 d .
H156 H 0.2767 -0.0436 0.6560 0.120 Uiso 1 1 calc R
C157 C 0.3257(11) 0.4290(14) 0.6469(9) 0.077(9) Uani 1 1 d .
H157 H 0.3579 0.4402 0.6779 0.092 Uiso 1 1 calc R
C158 C -0.1346(17) -0.0099(15) 0.1364(12) 0.119(8) Uani 1 1 d U
H158 H -0.1680 -0.0189 0.1062 0.142 Uiso 1 1 calc R
O7S O 0.1710(15) 0.6975(14) 0.3593(11) 0.069(9) Uani 0.50 1 d PU
O3S O 0.8593(13) 0.3722(13) 0.3044(10) 0.057(9) Uani 0.50 1 d PD
C8S C 0.8779(19) 0.3589(15) 0.3442(10) 0.038(11) Uani 0.50 1 d PDU
O4S O 0.5026(10) 0.7037(10) 0.1686(14) 0.107(14) Uani 0.50 1 d PD
C9S C 0.8647(19) 0.2847(15) 0.3464(14) 0.039(11) Uani 0.50 1 d PDU
H9S1 H 0.8459 0.2528 0.3126 0.058 Uiso 0.50 1 calc P
H9S2 H 0.8309 0.2777 0.3675 0.058 Uiso 0.50 1 calc P
H9S3 H 0.9088 0.2745 0.3606 0.058 Uiso 0.50 1 calc P
C3S C 0.1602(17) 0.7419(14) 0.0095(13) 0.030(10) Uani 0.50 1 d PDU
H3S1 H 0.2081 0.7412 0.0053 0.045 Uiso 0.50 1 calc P
H3S2 H 0.1611 0.7647 0.0445 0.045 Uiso 0.50 1 calc P
H3S3 H 0.1397 0.7683 -0.0117 0.045 Uiso 0.50 1 calc P
C12S C 0.4096(19) 0.6031(14) 0.1101(9) 0.064(15) Uani 0.50 1 d PD
H12C H 0.3770 0.6249 0.0926 0.097 Uiso 0.50 1 calc P
H12D H 0.3832 0.5619 0.1174 0.097 Uiso 0.50 1 calc P
H12E H 0.4417 0.5881 0.0889 0.097 Uiso 0.50 1 calc P
C10S C 0.435(2) 0.655(2) 0.2070(8) 0.063(13) Uani 0.50 1 d PDU
H10A H 0.4365 0.7035 0.2258 0.094 Uiso 0.50 1 calc P
H10B H 0.4710 0.6372 0.2252 0.094 Uiso 0.50 1 calc P
H10C H 0.3890 0.6248 0.2030 0.094 Uiso 0.50 1 calc P
C2S C 0.1177(18) 0.6687(14) -0.0051(11) 0.039(11) Uani 0.50 1 d PDU
O2S O 0.2758(15) 0.7954(13) 0.9248(10) 0.061(9) Uani 0.50 1 d PD
O1S O 0.0829(14) 0.6447(12) -0.0487(11) 0.069(10) Uani 0.50 1 d PD
C5S C 0.3209(17) 0.8271(17) 0.9076(12) 0.049(12) Uani 0.50 1 d PDU
C6S C 0.368(2) 0.8981(17) 0.9317(16) 0.063(13) Uani 0.50 1 d PDU
H6S1 H 0.3462 0.9338 0.9207 0.095 Uiso 0.50 1 calc P
H6S2 H 0.4129 0.8995 0.9222 0.095 Uiso 0.50 1 calc P
H6S3 H 0.3742 0.9082 0.9681 0.095 Uiso 0.50 1 calc P
C1S C 0.109(3) 0.617(2) 0.0238(18) 0.09(2) Uani 0.50 1 d PD
H1S1 H 0.0601 0.5907 0.0157 0.142 Uiso 0.50 1 calc P
H1S2 H 0.1232 0.6411 0.0596 0.142 Uiso 0.50 1 calc P
H1S3 H 0.1388 0.5832 0.0153 0.142 Uiso 0.50 1 calc P
C7S C 0.921(3) 0.401(3) 0.3938(14) 0.101(19) Uani 0.50 1 d PDU
H7S1 H 0.9702 0.4135 0.3915 0.152 Uiso 0.50 1 calc P
H7S2 H 0.9165 0.3741 0.4180 0.152 Uiso 0.50 1 calc P
H7S3 H 0.9048 0.4450 0.4047 0.152 Uiso 0.50 1 calc P
O11S O 0.8410(15) 0.1807(14) 0.1991(11) 0.067(9) Uani 0.50 1 d PU
O10S O 0.5356(18) 0.7616(18) 0.0417(13) 0.101(12) Uani 0.50 1 d PU
O6S O 0.480(2) 0.799(2) 0.9938(16) 0.136(15) Uani 0.50 1 d PU
C4S C 0.330(2) 0.792(2) 0.8573(12) 0.052(12) Uani 0.50 1 d PDU
H4S1 H 0.2920 0.7492 0.8421 0.078 Uiso 0.50 1 calc P
H4S2 H 0.3750 0.7782 0.8602 0.078 Uiso 0.50 1 calc P
H4S3 H 0.3285 0.8239 0.8364 0.078 Uiso 0.50 1 calc P
O8S O 0.545(2) 0.887(2) 0.0468(16) 0.140(15) Uani 0.50 1 d PU
O9S O 0.586(2) 0.606(2) 0.2483(15) 0.123(14) Uani 0.50 1 d PU
O12S O 0.9307(11) 0.2470(10) 0.1700(8) 0.021(6) Uani 0.50 1 d PU
C5X C 0.3825(10) 0.4046(11) 0.1717(8) 0.066(7) Uani 1 1 d .
H5X H 0.3539 0.4076 0.1956 0.079 Uiso 1 1 calc R
C1X C 0.3533(12) 0.3579(11) 0.1227(8) 0.057(7) Uani 1 1 d .
C4X C 0.4508(12) 0.4459(12) 0.1863(9) 0.073(7) Uani 1 1 d U
H4X H 0.4691 0.4742 0.2197 0.088 Uiso 1 1 calc R
C2X C 0.3918(13) 0.3570(13) 0.0860(10) 0.088(10) Uani 1 1 d .
H2X H 0.3702 0.3309 0.0525 0.106 Uiso 1 1 calc R
C3X C 0.4647(14) 0.3952(13) 0.0975(9) 0.093(9) Uani 1 1 d .
H3X H 0.4938 0.3900 0.0739 0.111 Uiso 1 1 calc R
C6X C 0.4907(12) 0.4443(11) 0.1508(8) 0.110(10) Uani 1 1 d U
H6X H 0.5361 0.4748 0.1596 0.132 Uiso 1 1 calc R
O17S O 0.9725(12) 0.1992(11) 0.0951(8) 0.085(10) Uani 0.50 1 d PRU

loop_
_atom_site_aniso_label
_atom_site_aniso_U_11
_atom_site_aniso_U_22
_atom_site_aniso_U_33
_atom_site_aniso_U_23
_atom_site_aniso_U_13
_atom_site_aniso_U_12
C11S 0.050 0.050 0.050 0.014 0.011 0.012
Co4 0.024 0.038 0.036 0.015 -0.003 0.006
Co8 0.022 0.047 0.048 0.011 -0.001 0.008
Co5 0.027 0.038 0.041 0.015 0.002 0.003
Co3 0.025 0.036 0.041 0.014 0.002 0.002
Co2 0.023 0.042 0.038 0.019 0.001 0.008
Co7 0.022 0.039 0.043 0.022 -0.004 0.005
Co1 0.0374(17) 0.0373(17) 0.0358(18) 0.0183(13) 0.0000(14) 0.0095(14)
Co9 0.0380(18) 0.0373(17) 0.052(2) 0.0190(14) -0.0065(15) 0.0130(15)
Co6 0.0234(16) 0.0521(19) 0.0381(19) 0.0114(14) -0.0020(14) 0.0047(14)
Cl1 0.120(4) 0.081(4) 0.105(4) 0.049(3) 0.012(3) 0.038(3)
Cl2 0.082(5) 0.154(7) 0.062(5) -0.027(5) 0.015(4) -0.027(5)
Cl3 0.030(3) 0.058(4) 0.063(4) 0.026(3) 0.003(3) -0.003(3)
Cl4 0.039(3) 0.040(3) 0.046(4) 0.015(3) 0.004(3) 0.004(3)
Cl5 0.048(4) 0.127(6) 0.053(4) -0.015(4) 0.013(3) 0.006(4)
Cl6 0.032(4) 0.126(7) 0.180(9) 0.010(6) 0.034(5) -0.004(4)
Cl7 0.082(6) 0.102(6) 0.157(8) -0.068(5) 0.058(5) -0.016(5)
P1 0.044(4) 0.035(3) 0.032(4) 0.017(3) -0.002(3) 0.007(3)
P2 0.022(3) 0.037(3) 0.039(4) 0.020(3) 0.000(3) 0.004(3)
P3 0.026(3) 0.046(4) 0.048(4) 0.013(3) -0.003(3) 0.011(3)
O1 0.015(7) 0.031(8) 0.054(9) 0.005(6) 0.007(6) -0.003(6)
O2 0.031(8) 0.057(9) 0.039(9) 0.011(7) -0.014(7) 0.005(7)
O3 0.041(9) 0.040(8) 0.050(9) 0.014(7) -0.002(7) 0.025(7)
O4 0.016(7) 0.030(7) 0.029(8) 0.010(6) 0.002(6) 0.006(6)
O5 0.033(8) 0.031(7) 0.036(8) 0.020(6) -0.002(6) 0.013(6)
O6 0.023(7) 0.037(8) 0.040(8) 0.022(6) 0.003(6) 0.005(6)
O7 0.044(9) 0.038(8) 0.038(9) 0.014(6) 0.009(7) -0.008(7)
O8 0.034(8) 0.063(9) 0.040(9) 0.036(7) 0.004(7) 0.000(7)
O9 0.016(7) 0.072(10) 0.043(9) 0.028(8) 0.011(7) 0.011(7)
O10 0.016(8) 0.052(9) 0.045(9) 0.011(7) -0.009(7) 0.004(7)
O11 0.025(8) 0.018(7) 0.038(8) 0.010(6) 0.001(6) -0.002(6)
O12 0.032(8) 0.052(9) 0.029(8) 0.017(7) 0.015(6) 0.025(7)
O13 0.040(9) 0.053(9) 0.032(9) 0.015(7) -0.011(7) 0.014(7)
O14 0.015(7) 0.043(8) 0.049(10) 0.023(7) 0.006(7) -0.001(6)
O15 0.041(9) 0.034(8) 0.058(10) 0.031(7) -0.008(7) 0.001(7)
O16 0.052(10) 0.039(9) 0.050(10) 0.023(7) -0.012(8) 0.007(8)
O17 0.025(8) 0.047(8) 0.038(9) 0.019(7) -0.005(6) 0.012(7)
O18 0.014(7) 0.053(8) 0.045(9) 0.024(7) -0.007(6) 0.006(6)
O19 0.017(7) 0.046(8) 0.062(10) 0.008(7) -0.015(7) 0.010(7)
O20 0.030(8) 0.043(9) 0.038(9) 0.005(7) 0.010(7) -0.008(7)
O21 0.023(8) 0.043(8) 0.040(9) 0.015(7) -0.003(6) -0.006(6)
O22 0.033(8) 0.055(9) 0.040(9) 0.022(7) 0.001(7) 0.003(7)
O23 0.027(8) 0.044(8) 0.037(9) 0.016(7) -0.006(7) 0.007(7)
O24 0.039(8) 0.039(8) 0.018(7) 0.014(6) 0.013(6) 0.009(7)
O25 0.026(8) 0.038(8) 0.044(9) 0.012(7) -0.003(7) 0.009(7)
O26 0.056(9) 0.027(8) 0.038(9) 0.019(6) 0.008(7) 0.006(7)
O27 0.026(8) 0.049(8) 0.037(9) 0.019(7) 0.001(6) -0.009(7)
O28 0.023(7) 0.034(8) 0.044(9) 0.029(6) 0.012(6) 0.014(6)
O29 0.011(7) 0.067(10) 0.071(11) 0.005(8) -0.004(7) 0.006(7)
N1 0.075(14) 0.076(14) 0.014(11) -0.004(9) -0.007(10) 0.018(11)
N2 0.030(11) 0.038(11) 0.080(15) -0.023(10) 0.009(10) 0.014(9)
N3 0.028(10) 0.020(9) 0.034(11) 0.009(8) -0.007(8) 0.006(8)
N4 0.019(11) 0.081(15) 0.085(16) 0.005(12) 0.020(11) -0.017(11)
N5 0.055(6) 0.050(6) 0.058(7) 0.016(5) 0.006(5) 0.020(5)
N6 0.020(10) 0.061(12) 0.043(12) 0.022(10) 0.004(9) -0.009(9)
N7 0.013(9) 0.053(11) 0.038(11) 0.022(9) 0.006(8) -0.001(9)
N8 0.043(11) 0.049(11) 0.043(11) 0.032(9) 0.008(9) 0.010(9)
C1 0.026(13) 0.063(17) 0.029(15) 0.014(13) -0.009(11) -0.025(13)
C2 0.022(12) 0.060(14) 0.027(13) 0.017(11) 0.001(10) 0.014(11)
C3 0.034(7) 0.037(7) 0.039(7) 0.009(5) 0.012(5) 0.005(5)
C4 0.024(12) 0.047(13) 0.028(13) 0.013(10) -0.002(10) 0.007(11)
C5 0.058(15) 0.055(14) 0.016(12) 0.023(11) 0.010(11) 0.000(12)
C6 0.040(14) 0.070(16) 0.023(13) 0.028(11) -0.003(10) 0.019(12)
C7 0.027(13) 0.057(14) 0.033(14) 0.010(11) -0.007(11) 0.009(11)
C8 0.041(13) 0.012(11) 0.046(15) 0.007(10) 0.006(11) -0.004(10)
C9 0.014(11) 0.050(14) 0.030(13) 0.026(11) -0.005(10) 0.002(11)
C10 0.025(13) 0.082(17) 0.064(17) 0.032(14) 0.012(12) 0.006(12)
C11 0.054(8) 0.061(8) 0.062(8) 0.017(5) 0.013(5) 0.012(5)
C12 0.025(13) 0.048(14) 0.058(16) 0.006(11) -0.007(11) 0.005(11)
C13 0.028(13) 0.043(13) 0.024(13) 0.020(10) 0.010(10) 0.008(11)
C14 0.067(8) 0.065(8) 0.065(8) 0.024(5) 0.009(5) 0.015(5)
C15 0.014(11) 0.047(13) 0.038(13) 0.012(10) -0.008(9) 0.005(10)
C16 0.027(6) 0.025(6) 0.030(6) 0.011(5) 0.004(5) 0.005(5)
C17 0.021(13) 0.068(18) 0.058(18) -0.030(13) 0.006(12) -0.002(13)
C18 0.020(12) 0.064(16) 0.049(16) 0.037(13) -0.012(11) -0.009(12)
C19 0.039(15) 0.063(16) 0.057(17) -0.003(13) -0.005(13) -0.003(13)
C20 0.047(14) 0.049(14) 0.027(13) 0.005(10) -0.003(10) 0.021(11)
C21 0.062(17) 0.081(17) 0.018(14) 0.007(12) 0.017(12) 0.016(14)
C22 0.039(15) 0.047(14) 0.069(17) -0.023(12) 0.019(13) -0.004(12)
C23 0.021(12) 0.073(16) 0.045(15) 0.022(12) -0.002(11) 0.019(12)
C24 0.084(9) 0.077(9) 0.080(9) 0.028(5) 0.018(5) 0.015(5)
C25 0.031(14) 0.051(14) 0.032(14) 0.010(11) -0.010(11) -0.006(11)
C26 0.059(17) 0.053(16) 0.10(2) 0.017(14) 0.024(14) 0.047(14)
C27 0.025(13) 0.083(18) 0.048(16) 0.002(13) -0.006(12) -0.001(13)
C28 0.048(7) 0.048(7) 0.046(7) 0.018(5) 0.014(5) 0.011(5)
C29 0.036(14) 0.046(15) 0.055(17) -0.014(12) 0.000(12) -0.019(12)
C30 0.035(7) 0.034(7) 0.038(7) 0.008(5) 0.006(5) 0.007(5)
C31 0.029(14) 0.046(15) 0.042(15) 0.007(12) -0.006(11) 0.000(12)
C32 0.009(12) 0.054(15) 0.094(19) 0.014(13) 0.005(12) -0.002(11)
C33 0.019(12) 0.063(15) 0.052(16) 0.020(13) 0.004(11) -0.004(11)
C35 0.049(15) 0.056(15) 0.09(2) 0.059(14) -0.012(14) -0.005(13)
C36 0.11(2) 0.046(15) 0.037(15) 0.016(12) -0.023(14) 0.029(15)
C37 0.10(2) 0.18(3) 0.14(3) 0.11(2) 0.08(2) 0.10(2)
C38 0.076(9) 0.075(9) 0.074(9) 0.024(5) 0.014(5) 0.013(5)
C39 0.032(15) 0.18(3) 0.051(18) -0.002(18) 0.008(13) 0.034(18)
C40 0.031(14) 0.051(15) 0.070(18) 0.002(13) 0.002(13) 0.031(12)
C41 0.036(7) 0.036(7) 0.034(7) 0.012(5) 0.003(5) 0.009(5)
C42 0.070(18) 0.062(17) 0.037(15) 0.019(13) -0.008(13) -0.034(14)
C43 0.026(12) 0.031(12) 0.028(13) 0.005(10) -0.004(10) 0.003(10)
C44 0.045(7) 0.052(7) 0.046(7) 0.013(5) 0.014(5) 0.015(5)
C45 0.060(17) 0.11(2) 0.10(2) 0.088(18) 0.042(15) 0.039(16)
C46 0.041(15) 0.074(17) 0.071(18) 0.068(15) 0.000(13) -0.003(13)
C47 0.066(8) 0.070(8) 0.066(8) 0.022(5) 0.014(5) 0.015(5)
C48 0.047(16) 0.064(17) 0.075(19) -0.007(14) 0.027(14) -0.001(13)
C49 0.044(7) 0.048(7) 0.047(7) 0.010(5) 0.010(5) 0.014(5)
C50 0.067(18) 0.055(16) 0.09(2) 0.019(13) 0.035(15) 0.011(14)
C51 0.062(18) 0.069(18) 0.068(19) -0.003(14) 0.035(15) 0.011(15)
C52 0.07(2) 0.13(3) 0.08(2) 0.07(2) -0.052(18) -0.064(19)
C53 0.013(12) 0.046(14) 0.071(17) -0.009(12) 0.007(11) -0.010(11)
C54 0.13(3) 0.039(16) 0.08(2) 0.019(14) 0.007(19) 0.042(17)
C55 0.011(11) 0.060(15) 0.055(16) 0.032(12) 0.009(11) -0.007(11)
C56 0.008(12) 0.074(17) 0.073(18) 0.028(14) 0.007(12) 0.012(12)
C58 0.030(13) 0.062(16) 0.044(15) 0.007(12) 0.001(11) 0.013(13)
C59 0.051(16) 0.030(14) 0.061(17) -0.012(12) 0.021(13) -0.021(13)
C60 0.08(2) 0.16(3) 0.12(3) 0.11(2) 0.046(18) 0.03(2)
C61 0.054(8) 0.050(7) 0.053(7) 0.020(5) 0.006(5) 0.010(5)
C62 0.113(11) 0.107(11) 0.110(11) 0.032(6) 0.016(5) 0.035(6)
C63 0.030(13) 0.084(18) 0.047(16) 0.033(13) 0.019(12) 0.021(13)
C64 0.073(19) 0.09(2) 0.11(2) 0.066(18) -0.017(16) 0.037(17)
C65 0.10(2) 0.13(2) 0.08(2) 0.068(19) 0.049(18) 0.03(2)
C66 0.12(3) 0.08(2) 0.037(17) 0.003(14) 0.028(16) -0.024(18)
C67 0.030(13) 0.033(13) 0.037(14) 0.009(10) 0.007(10) -0.003(10)
C68 0.027(14) 0.12(2) 0.061(18) 0.035(16) 0.006(13) -0.011(15)
C69 0.031(14) 0.049(14) 0.080(18) 0.019(13) 0.022(13) 0.020(12)
C71 0.071(9) 0.077(8) 0.071(9) 0.027(5) 0.016(5) 0.013(5)
C72 0.09(2) 0.16(3) 0.06(2) 0.004(18) -0.001(16) 0.01(2)
C73 0.047(15) 0.092(19) 0.050(16) 0.033(14) 0.009(12) -0.005(14)
C75 0.051(8) 0.060(7) 0.051(7) 0.019(5) 0.008(5) 0.010(5)
C76 0.042(7) 0.040(7) 0.043(7) 0.012(5) 0.008(5) 0.005(5)
C77 0.08(2) 0.066(18) 0.11(2) 0.013(16) 0.019(17) 0.041(16)
C78 0.067(8) 0.062(8) 0.065(8) 0.025(5) 0.007(5) 0.014(5)
C79 0.039(15) 0.046(15) 0.071(19) 0.003(13) -0.015(13) 0.014(12)
C80 0.080(9) 0.086(9) 0.083(9) 0.022(5) 0.020(5) 0.015(5)
C81 0.084(19) 0.09(2) 0.045(17) 0.054(15) 0.010(15) 0.002(16)
C82 0.07(2) 0.09(2) 0.21(4) -0.02(2) -0.01(2) 0.053(18)
C83 0.102(10) 0.095(10) 0.098(10) 0.028(5) 0.014(5) 0.030(5)
C84 0.09(2) 0.09(2) 0.031(15) -0.007(13) 0.026(14) -0.011(17)
C85 0.09(2) 0.071(19) 0.09(2) 0.023(16) -0.015(17) 0.036(17)
C86 0.107(11) 0.108(11) 0.106(11) 0.033(6) 0.022(5) 0.025(5)
C87 0.094(10) 0.094(10) 0.097(10) 0.027(5) 0.022(5) 0.019(5)
C88 0.036(14) 0.075(17) 0.049(16) 0.048(13) 0.034(12) 0.036(13)
C89 0.015(13) 0.10(2) 0.060(18) -0.007(15) 0.002(12) -0.007(13)
C90 0.053(8) 0.061(8) 0.056(8) 0.014(5) 0.016(5) 0.015(5)
C91 0.07(2) 0.060(19) 0.11(2) -0.011(17) 0.022(17) -0.017(16)
C92 0.073(18) 0.032(14) 0.10(2) 0.043(14) 0.015(15) -0.002(13)
C93 0.049(16) 0.044(14) 0.027(14) 0.007(11) 0.008(12) 0.015(12)
C94 0.08(2) 0.08(2) 0.09(2) 0.023(16) 0.009(17) -0.036(17)
C95 0.037(16) 0.068(19) 0.11(2) -0.037(16) 0.019(16) -0.014(14)
C96 0.09(2) 0.053(17) 0.09(2) 0.002(15) -0.008(17) -0.003(15)
C97 0.078(19) 0.11(2) 0.030(16) 0.023(15) 0.002(14) -0.017(17)
C98 0.14(3) 0.12(2) 0.17(3) 0.12(2) 0.09(2) 0.10(2)
C99 0.09(2) 0.14(3) 0.05(2) 0.045(19) -0.027(17) -0.02(2)
C100 0.053(16) 0.066(17) 0.045(16) -0.019(13) 0.011(13) -0.019(14)
C101 0.077(19) 0.065(17) 0.067(19) 0.028(14) 0.007(15) 0.000(15)
C102 0.103(11) 0.105(11) 0.109(11) 0.027(6) 0.017(5) 0.027(6)
C104 0.037(16) 0.16(3) 0.046(19) -0.014(18) 0.001(14) -0.021(18)
C105 0.09(2) 0.14(2) 0.055(18) 0.027(16) 0.062(15) 0.062(19)
C106 0.060(8) 0.062(8) 0.062(8) 0.020(5) 0.006(5) 0.014(5)
C107 0.11(2) 0.038(14) 0.030(15) 0.017(11) 0.014(15) 0.014(15)
C108 0.045(15) 0.12(2) 0.045(17) 0.051(16) 0.009(13) 0.015(15)
C109 0.11(2) 0.064(17) 0.055(18) 0.015(13) -0.040(16) 0.036(16)
C110 0.063(17) 0.057(16) 0.11(2) 0.023(14) -0.016(16) 0.027(14)
C111 0.083(9) 0.081(9) 0.083(9) 0.022(5) 0.015(5) 0.023(5)
C112 0.049(16) 0.036(14) 0.074(18) -0.002(13) 0.013(14) -0.026(13)
C113 0.047(15) 0.027(13) 0.085(18) 0.029(12) -0.017(13) -0.018(11)
C114 0.089(10) 0.082(9) 0.087(10) 0.026(5) 0.017(5) 0.023(5)
C115 0.13(3) 0.050(17) 0.09(2) 0.020(15) 0.020(19) 0.000(17)
C116 0.20(3) 0.08(2) 0.08(2) 0.009(16) -0.05(2) 0.08(2)
C117 0.041(16) 0.08(2) 0.07(2) -0.004(15) 0.024(14) -0.024(14)
C118 0.050(15) 0.050(15) 0.043(15) 0.021(12) -0.004(12) -0.015(12)
C119 0.051(16) 0.084(19) 0.026(14) 0.000(13) 0.015(12) -0.026(14)
C120 0.097(9) 0.100(9) 0.103(8) 0.026(5) 0.020(5) 0.021(5)
C121 0.098(10) 0.090(10) 0.092(10) 0.027(5) 0.013(5) 0.026(5)
C122 0.044(17) 0.11(2) 0.12(3) 0.034(19) 0.017(17) 0.025(17)
C123 0.08(2) 0.11(2) 0.058(19) 0.024(17) -0.011(17) -0.014(18)
C124 0.074(17) 0.13(2) 0.046(16) 0.061(15) 0.019(13) 0.070(17)
C125 0.075(9) 0.081(8) 0.078(9) 0.021(4) 0.016(4) 0.018(4)
C126 0.13(3) 0.047(17) 0.10(2) 0.007(15) -0.05(2) 0.029(18)
C127 0.08(2) 0.051(18) 0.17(3) 0.052(18) -0.01(2) 0.013(17)
C128 0.055(19) 0.08(2) 0.12(3) 0.001(19) 0.037(18) -0.033(17)
C129 0.094(10) 0.091(10) 0.092(10) 0.027(5) 0.026(5) 0.014(5)
C131 0.088(10) 0.096(10) 0.091(10) 0.025(5) 0.019(5) 0.021(5)
C132 0.064(17) 0.049(15) 0.10(2) 0.043(14) -0.019(15) -0.006(13)
C133 0.12(2) 0.051(16) 0.059(18) 0.015(13) 0.038(16) -0.015(16)
C134 0.047(16) 0.061(16) 0.11(2) -0.008(14) -0.025(15) 0.036(13)
C135 0.14(3) 0.061(18) 0.10(2) 0.042(16) -0.01(2) 0.007(19)
C136 0.034(15) 0.15(2) 0.060(18) 0.006(16) 0.002(13) 0.039(16)
C137 0.10(2) 0.061(19) 0.10(2) 0.032(16) -0.028(19) 0.025(17)
C138 0.10(2) 0.034(14) 0.066(18) 0.017(12) 0.007(16) 0.018(15)
C139 0.097(10) 0.096(10) 0.100(10) 0.026(6) 0.021(5) 0.024(5)
C140 0.043(17) 0.17(3) 0.13(3) 0.10(2) 0.048(17) 0.052(19)
C141 0.055(16) 0.041(14) 0.070(17) 0.023(12) 0.014(13) 0.016(12)
C142 0.108(8) 0.111(9) 0.108(9) 0.031(5) 0.025(5) 0.021(5)
C143 0.063(18) 0.054(16) 0.064(18) 0.014(13) 0.004(15) -0.027(15)
C144 0.099(10) 0.094(10) 0.096(10) 0.028(6) 0.022(5) 0.016(5)
C145 0.079(19) 0.09(2) 0.028(16) 0.019(14) 0.002(14) -0.020(16)
C146 0.073(19) 0.10(2) 0.032(16) 0.008(14) 0.019(14) -0.008(16)
C147 0.079(19) 0.084(19) 0.12(2) 0.037(17) 0.008(17) 0.065(16)
C148 0.036(13) 0.018(12) 0.088(18) 0.027(12) -0.012(12) 0.000(10)
C149 0.122(12) 0.120(12) 0.120(12) 0.042(6) 0.022(5) 0.027(6)
C150 0.16(3) 0.047(18) 0.08(2) 0.007(15) 0.00(2) 0.02(2)
C151 0.09(2) 0.09(2) 0.17(3) 0.02(2) 0.07(2) 0.033(19)
C152 0.13(3) 0.050(17) 0.08(2) 0.004(14) 0.050(19) -0.020(17)
C153 0.131(12) 0.133(12) 0.133(12) 0.039(5) 0.026(4) 0.029(5)
C154 0.093(10) 0.093(10) 0.097(10) 0.026(5) 0.024(5) 0.017(5)
C155 0.101(11) 0.099(11) 0.103(11) 0.030(6) 0.024(5) 0.023(5)
C156 0.041(16) 0.14(2) 0.14(3) 0.12(2) -0.010(16) -0.010(16)
C157 0.021(14) 0.13(3) 0.052(18) 0.015(16) -0.003(12) -0.023(15)
C158 0.116(8) 0.121(8) 0.118(8) 0.033(4) 0.026(4) 0.025(4)
O7S 0.070(10) 0.061(10) 0.076(10) 0.024(5) 0.012(5) 0.014(5)
O3S 0.041(18) 0.047(18) 0.11(3) 0.049(17) 0.035(17) 0.030(15)
C8S 0.036(12) 0.040(11) 0.037(12) 0.009(6) 0.012(5) 0.009(6)
O4S 0.09(3) 0.04(2) 0.17(4) 0.00(2) -0.01(3) 0.036(19)
C9S 0.036(11) 0.041(11) 0.038(11) 0.008(6) 0.009(5) 0.010(6)
C3S 0.031(11) 0.031(11) 0.030(11) 0.010(6) 0.007(5) 0.007(5)
C12S 0.06(3) 0.03(3) 0.14(5) 0.04(3) 0.05(3) 0.04(2)
C10S 0.063(14) 0.062(14) 0.064(14) 0.017(6) 0.012(6) 0.019(6)
C2S 0.038(12) 0.041(12) 0.040(12) 0.012(6) 0.008(5) 0.012(6)
O2S 0.10(2) 0.047(18) 0.05(2) 0.027(15) 0.025(18) 0.037(18)
O1S 0.06(2) 0.024(16) 0.12(3) 0.024(16) -0.013(19) 0.020(15)
C5S 0.047(13) 0.048(13) 0.049(13) 0.010(6) 0.013(6) 0.012(6)
C6S 0.062(14) 0.065(14) 0.063(14) 0.017(6) 0.016(6) 0.014(6)
C1S 0.17(6) 0.08(4) 0.10(4) 0.07(3) 0.10(4) 0.10(4)
C7S 0.099(19) 0.102(19) 0.101(19) 0.027(7) 0.025(6) 0.022(7)
O11S 0.063(10) 0.068(10) 0.071(10) 0.019(5) 0.013(5) 0.019(5)
O10S 0.099(12) 0.103(12) 0.100(12) 0.027(6) 0.024(6) 0.023(6)
O6S 0.137(16) 0.136(16) 0.137(16) 0.039(7) 0.038(6) 0.029(6)
C4S 0.050(13) 0.054(13) 0.052(13) 0.016(6) 0.009(6) 0.012(6)
O8S 0.139(16) 0.142(16) 0.139(16) 0.037(7) 0.032(6) 0.032(6)
O9S 0.123(14) 0.125(14) 0.122(14) 0.035(6) 0.019(6) 0.033(6)
O12S 0.021(6) 0.021(6) 0.023(6) 0.011(4) 0.000(4) 0.009(4)
C5X 0.033(14) 0.079(17) 0.059(17) 0.018(14) -0.009(12) -0.032(13)
C1X 0.074(19) 0.060(16) 0.038(16) 0.028(13) -0.001(13) 0.007(14)
C4X 0.074(9) 0.076(8) 0.071(9) 0.025(5) 0.017(5) 0.013(5)
C2X 0.07(2) 0.09(2) 0.08(2) 0.035(16) -0.024(16) -0.035(16)
C3X 0.09(2) 0.10(2) 0.09(2) 0.006(16) 0.056(17) -0.001(18)
C6X 0.110(11) 0.109(11) 0.110(11) 0.029(6) 0.022(5) 0.025(5)
O17S 0.087(11) 0.086(11) 0.082(11) 0.030(6) 0.013(5) 0.018(5)

loop_
_atom_type_symbol
_atom_type_description
_atom_type_scat_dispersion_real
_atom_type_scat_dispersion_imag
_atom_type_scat_source
C C 0.0033 0.0016 'International Tables Vol C Tables 4.2.6.8 and 6.1.1.4'
H H 0.0000 0.0000 'International Tables Vol C Tables 4.2.6.8 and 6.1.1.4'
N N 0.0061 0.0033 'International Tables Vol C Tables 4.2.6.8 and 6.1.1.4'
O O 0.0106 0.0060 'International Tables Vol C Tables 4.2.6.8 and 6.1.1.4'
P P 0.1023 0.0942 'International Tables Vol C Tables 4.2.6.8 and 6.1.1.4'
Cl Cl 0.1484 0.1585 'International Tables Vol C Tables 4.2.6.8 and 6.1.1.4'
Co Co 0.3494 0.9721 'International Tables Vol C Tables 4.2.6.8 and 6.1.1.4'

loop_
_geom_angle_atom_site_label_1
_geom_angle_atom_site_label_2
_geom_angle_atom_site_label_3
_geom_angle
O4S C11S C12S 135(3)
O4S C11S C10S 101(2)
C12S C11S C10S 124(2)
O14 Co4 O25 171.8(4)
O14 Co4 O10 88.0(5)
O25 Co4 O10 91.7(5)
O14 Co4 O13 87.0(5)
O25 Co4 O13 101.2(4)
O10 Co4 O13 88.4(5)
O14 Co4 O28 80.6(4)
O25 Co4 O28 100.3(4)
O10 Co4 O28 167.7(4)
O13 Co4 O28 86.2(4)
O14 Co4 O4 90.6(4)
O25 Co4 O4 81.2(4)
O10 Co4 O4 95.2(4)
O13 Co4 O4 175.6(4)
O28 Co4 O4 89.8(4)
O2 Co8 O3 94.9(5)
O2 Co8 O18 173.0(5)
O3 Co8 O18 91.9(5)
O2 Co8 O20 93.1(5)
O3 Co8 O20 164.4(5)
O18 Co8 O20 80.8(4)
O2 Co8 O29 91.4(5)
O3 Co8 O29 90.9(5)
O18 Co8 O29 86.7(4)
O20 Co8 O29 102.4(5)
O2 Co8 O6 98.3(5)
O3 Co8 O6 90.9(4)
O18 Co8 O6 83.4(4)
O20 Co8 O6 74.6(4)
O29 Co8 O6 169.9(4)
O28 Co5 O18 97.7(4)
O28 Co5 O24 101.2(4)
O18 Co5 O24 158.2(5)
O28 Co5 O27 97.8(4)
O18 Co5 O27 90.6(4)
O24 Co5 O27 97.6(4)
O28 Co5 O6 94.6(4)
O18 Co5 O6 84.7(4)
O24 Co5 O6 83.0(4)
O27 Co5 O6 167.2(5)
O28 Co5 O20 166.7(4)
O18 Co5 O20 78.8(5)
O24 Co5 O20 80.3(4)
O27 Co5 O20 95.0(4)
O6 Co5 O20 72.4(4)
O1 Co3 O8 88.9(5)
O1 Co3 O24 172.1(4)
O8 Co3 O24 95.1(5)
O1 Co3 O11 98.0(4)
O8 Co3 O11 99.3(4)
O24 Co3 O11 88.1(4)
O1 Co3 O20 91.5(4)
O8 Co3 O20 96.6(5)
O24 Co3 O20 81.2(4)
O11 Co3 O20 161.5(4)
O1 Co3 O6 95.3(4)
O8 Co3 O6 167.6(4)
O24 Co3 O6 79.4(4)
O11 Co3 O6 91.6(4)
O20 Co3 O6 71.7(4)
O9 Co2 O4 95.2(4)
O9 Co2 O12 90.3(4)
O4 Co2 O12 171.6(4)
O9 Co2 N7 102.4(5)
O4 Co2 N7 98.3(5)
O12 Co2 N7 86.7(5)
O9 Co2 O25 100.2(5)
O4 Co2 O25 80.5(4)
O12 Co2 O25 92.2(4)
N7 Co2 O25 157.4(5)
O9 Co2 O11 162.2(4)
O4 Co2 O11 94.0(4)
O12 Co2 O11 82.5(4)
N7 Co2 O11 61.1(5)
O25 Co2 O11 96.4(4)
O14 Co7 O23 89.2(5)
O14 Co7 O15 89.4(5)
O23 Co7 O15 87.9(5)
O14 Co7 O17 167.6(4)
O23 Co7 O17 102.0(4)
O15 Co7 O17 85.7(5)
O14 Co7 O28 81.7(4)
O23 Co7 O28 84.9(4)
O15 Co7 O28 168.5(5)
O17 Co7 O28 104.4(4)
O14 Co7 O5 89.9(4)
O23 Co7 O5 172.8(4)
O15 Co7 O5 99.3(4)
O17 Co7 O5 79.7(4)
O28 Co7 O5 88.0(4)
O7 Co1 O26 103.3(5)
O7 Co1 O12 160.3(5)
O26 Co1 O12 94.4(5)
O7 Co1 N8 89.1(6)
O26 Co1 N8 89.6(5)
O12 Co1 N8 100.0(5)
O7 Co1 N3 101.2(5)
O26 Co1 N3 155.5(6)
O12 Co1 N3 61.8(5)
N8 Co1 N3 89.5(5)
O7 Co1 O11 90.7(5)
O26 Co1 O11 90.5(4)
O12 Co1 O11 80.2(4)
N8 Co1 O11 179.8(6)
N3 Co1 O11 90.5(4)
O16 Co9 O5 105.4(5)
O16 Co9 N5 101.7(6)
O5 Co9 N5 141.0(6)
O16 Co9 O17 96.9(5)
O5 Co9 O17 83.6(4)
N5 Co9 O17 120.3(6)
O16 Co9 O3 163.1(5)
O5 Co9 O3 86.9(5)
N5 Co9 O3 62.2(6)
O17 Co9 O3 95.9(5)
O16 Co9 C49 133.5(6)
O5 Co9 C49 114.7(6)
N5 Co9 C49 31.9(6)
O17 Co9 C49 109.7(6)
O3 Co9 C49 30.3(5)
O21 Co6 O13 97.7(5)
O21 Co6 O23 96.0(5)
O13 Co6 O23 105.0(5)
O21 Co6 N2 85.2(5)
O13 Co6 N2 61.8(5)
O23 Co6 N2 166.7(6)
O21 Co6 N1 85.2(6)
O13 Co6 N1 166.8(6)
O23 Co6 N1 61.8(5)
N2 Co6 N1 131.4(7)
O21 Co6 N6 175.0(6)
O13 Co6 N6 85.5(5)
O23 Co6 N6 86.8(5)
N2 Co6 N6 93.0(6)
N1 Co6 N6 92.5(6)
O26 P1 O24 110.7(7)
O26 P1 O25 112.7(7)
O24 P1 O25 110.7(6)
O26 P1 C20 108.0(8)
O24 P1 C20 103.4(8)
O25 P1 C20 110.8(9)
O5 P2 O4 111.0(7)
O5 P2 O6 110.5(6)
O4 P2 O6 111.4(6)
O5 P2 C15 106.2(7)
O4 P2 C15 113.9(7)
O6 P2 C15 103.5(8)
O19 P3 O18 111.1(8)
O19 P3 O17 112.8(7)
O18 P3 O17 109.7(6)
O19 P3 C12 110.3(7)
O18 P3 C12 106.7(8)
O17 P3 C12 105.9(9)
C3 O1 Co3 129.3(12)
C3 O2 Co8 130.4(12)
C49 O3 Co8 135.1(14)
C49 O3 Co9 90.8(12)
Co8 O3 Co9 128.7(6)
P2 O4 Co2 134.1(7)
P2 O4 Co4 121.4(6)
Co2 O4 Co4 91.0(4)
P2 O5 Co9 136.1(8)
P2 O5 Co7 125.3(6)
Co9 O5 Co7 90.1(4)
P2 O6 Co5 118.5(7)
P2 O6 Co8 127.1(6)
Co5 O6 Co8 82.9(4)
P2 O6 Co3 132.7(6)
Co5 O6 Co3 83.0(4)
Co8 O6 Co3 95.1(4)
C76 O7 Co1 127.3(12)
C76 O8 Co3 136.7(13)
C88 O9 Co2 124.1(11)
C88 O10 Co4 130.0(13)
C13 O11 Co3 125.9(10)
C13 O11 Co2 92.1(10)
Co3 O11 Co2 125.7(5)
C13 O11 Co1 108.4(9)
Co3 O11 Co1 108.7(4)
Co2 O11 Co1 89.8(4)
C93 O12 Co1 95.3(11)
C93 O12 Co2 118.4(11)
Co1 O12 Co2 99.8(5)
C40 O13 Co4 135.3(11)
C40 O13 Co6 95.8(12)
Co4 O13 Co6 120.5(5)
C31 O14 Co7 124.5(11)
C31 O14 Co4 128.6(11)
Co7 O14 Co4 101.0(5)
C1 O15 Co7 132.0(14)
C1 O16 Co9 122.1(12)
P3 O17 Co9 120.0(7)
P3 O17 Co7 123.3(6)
Co9 O17 Co7 90.5(4)
P3 O18 Co5 138.0(8)
P3 O18 Co8 124.5(7)
Co5 O18 Co8 89.2(4)
C59 O20 Co8 122.8(13)
C59 O20 Co3 133.8(12)
Co8 O20 Co3 99.9(5)
C59 O20 Co5 116.5(11)
Co8 O20 Co5 82.2(4)
Co3 O20 Co5 83.6(4)
C41 O21 Co6 126.9(13)
C18 O23 Co7 135.3(11)
C18 O23 Co6 91.5(11)
Co7 O23 Co6 120.8(5)
P1 O24 Co5 131.0(7)
P1 O24 Co3 129.6(6)
Co5 O24 Co3 91.9(4)
P1 O25 Co4 129.1(6)
P1 O25 Co2 114.3(7)
Co4 O25 Co2 92.6(4)
P1 O26 Co1 127.4(7)
Co5 O28 Co7 121.4(5)
Co5 O28 Co4 121.4(5)
Co7 O28 Co4 94.3(4)
C18 N1 C146 118.2(19)
C18 N1 Co6 89.5(11)
C146 N1 Co6 151.8(17)
C95 N2 C40 117.8(19)
C95 N2 Co6 151.4(17)
C40 N2 Co6 90.7(11)
C4 N3 C93 118.7(16)
C4 N3 Co1 150.0(14)
C93 N3 Co1 91.3(11)
C91 N4 C59 118(2)
C49 N5 C111 119.9(18)
C49 N5 Co9 92.2(13)
C111 N5 Co9 147.9(14)
C31 N6 C89 116.3(17)
C31 N6 Co6 119.6(14)
C89 N6 Co6 123.9(14)
C13 N7 C9 115.1(16)
C13 N7 Co2 95.4(11)
C9 N7 Co2 148.8(12)
C28 N8 Co1 166.0(17)
O15 C1 O16 127.2(19)
O15 C1 C29 122(2)
O16 C1 C29 110.7(18)
C13 C2 C30 117.4(18)
C13 C2 H2 121.3
C30 C2 H2 121.3
O2 C3 O1 129.4(18)
O2 C3 C53 113.6(17)
O1 C3 C53 117.0(16)
N3 C4 C25 122.6(18)
N3 C4 Cl4 117.3(14)
C25 C4 Cl4 120.0(14)
C55 C5 C76 109.8(16)
C55 C5 C10 108.9(16)
C76 C5 C10 115.8(17)
C55 C5 C84 111.1(17)
C76 C5 C84 106.3(16)
C10 C5 C84 104.8(17)
C56 C6 C23 105.9(16)
C56 C6 C88 108.2(15)
C23 C6 C88 111.4(16)
C56 C6 C44 107.4(16)
C23 C6 C44 112.8(15)
C88 C6 C44 110.8(16)
C33 C7 C93 113.8(19)
C33 C7 H7 123.1
C93 C7 H7 123.1
C9 C8 C30 119.0(17)
C9 C8 H8 120.5
C30 C8 H8 120.5
C8 C9 N7 125.9(17)
C8 C9 Cl3 121.7(14)
N7 C9 Cl3 112.4(14)
C71 C10 C45 117(2)
C71 C10 C5 119.4(19)
C45 C10 C5 122.8(18)
C32 C11 C22 121(2)
C32 C11 H11 119.3
C22 C11 H11 119.3
C79 C12 P3 112.9(14)
C79 C12 H12A 109.0
P3 C12 H12A 109.0
C79 C12 H12B 109.0
P3 C12 H12B 109.0
H12A C12 H12B 107.8
O11 C13 N7 111.3(16)
O11 C13 C2 125.1(16)
N7 C13 C2 123.5(17)
C64 C14 C61 120(2)
C64 C14 H14 120.1
C61 C14 H14 120.1
C16 C15 P2 117.8(14)
C16 C15 H15A 107.9
P2 C15 H15A 107.9
C16 C15 H15B 107.9
P2 C15 H15B 107.9
H15A C15 H15B 107.2
C113 C16 C141 117.2(18)
C113 C16 C15 119.5(17)
C141 C16 C15 123.3(16)
C51 C17 C27 117(2)
C51 C17 C53 121(2)
C27 C17 C53 122.6(18)
N1 C18 O23 117.0(16)
N1 C18 C35 121.2(19)
O23 C18 C35 122(2)
C32 C19 C69 116(2)
C32 C19 H19 122.1
C69 C19 H19 122.1
C36 C20 P1 120.7(14)
C36 C20 H20A 107.1
P1 C20 H20A 107.1
C36 C20 H20B 107.1
P1 C20 H20B 107.1
H20A C20 H20B 106.8
C108 C21 C23 123(2)
C108 C21 H21 118.6
C23 C21 H21 118.6
C48 C22 C11 117(2)
C48 C22 H22 121.5
C11 C22 H22 121.5
C136 C23 C21 118(2)
C136 C23 C6 121.6(18)
C21 C23 C6 120.0(16)
C84 C24 C72 117(2)
C84 C24 H24 121.4
C72 C24 H24 121.4
C33 C25 C4 115.2(17)
C33 C25 H25 122.4
C4 C25 H25 122.4
C77 C26 C112 117(2)
C77 C26 H26 121.5
C112 C26 H26 121.5
C39 C27 C17 123(2)
C39 C27 H27 118.5
C17 C27 H27 118.5
N8 C28 C98 177(2)
C46 C29 C61 111.5(16)
C46 C29 C1X 107.4(18)
C61 C29 C1X 112.2(17)
C46 C29 C1 110.1(17)
C61 C29 C1 109.9(18)
C1X C29 C1 105.5(15)
C8 C30 C2 119.0(18)
C8 C30 H30 120.5
C2 C30 H30 120.5
O14 C31 N6 117.6(18)
O14 C31 C118 120.5(18)
N6 C31 C118 122(2)
C11 C32 C19 123(2)
C11 C32 H32 118.6
C19 C32 H32 118.6
C7 C33 C25 125.2(19)
C7 C33 H33 117.4
C25 C33 H33 117.4
C52 C35 C18 118(2)
C52 C35 H35 120.8
C18 C35 H35 120.8
C121 C36 C109 121(2)
C121 C36 C20 119(2)
C109 C36 C20 119.7(17)
C86 C37 C65 116(3)
C86 C37 H37 121.8
C65 C37 H37 121.8
C60 C38 C73 126(3)
C60 C38 H38 117.0
C73 C38 H38 117.0
C27 C39 C157 118(3)
C27 C39 H39 121.1
C157 C39 H39 121.1
O13 C40 C134 123(2)
O13 C40 N2 111.5(16)
C134 C40 N2 125.8(19)
O21 C41 O22 123.2(18)
O21 C41 C43 119.5(17)
O22 C41 C43 117.1(17)
C46 C42 C97 123(2)
C46 C42 H42 118.3
C97 C42 H42 118.3
C67 C43 C107 109.6(16)
C67 C43 C41 108.5(14)
C107 C43 C41 110.1(15)
C67 C43 C58 109.6(14)
C107 C43 C58 106.8(16)
C41 C43 C58 112.2(15)
C75 C44 C90 122.0(19)
C75 C44 C6 122.7(17)
C90 C44 C6 115.3(17)
C156 C45 C10 129(3)
C156 C45 H45 115.6
C10 C45 H45 115.6
C81 C46 C42 116(2)
C81 C46 C29 122(2)
C42 C46 C29 121.6(18)
C86 C47 C55 113(2)
C86 C47 H47 123.5
C55 C47 H47 123.5
C69 C48 C22 122(2)
C69 C48 H48 119.1
C22 C48 H48 119.1
O3 C49 N5 115(2)
O3 C49 C110 121(2)
N5 C49 C110 124(2)
O3 C49 Co9 58.9(11)
N5 C49 Co9 56.0(11)
C110 C49 Co9 179.5(18)
C87 C50 C112 117(2)
C87 C50 H50 121.4
C112 C50 H50 121.4
C104 C51 C17 124(3)
C104 C51 H51 118.0
C17 C51 H51 118.0
C35 C52 C99 120(3)
C35 C52 H52 119.8
C99 C52 H52 119.8
C112 C53 C17 115.2(16)
C112 C53 C3 108.6(17)
C17 C53 C3 111.2(16)
C112 C53 C69 107.9(16)
C17 C53 C69 107.0(18)
C3 C53 C69 106.7(14)
C150 C54 C113 125(2)
C150 C54 H54 117.6
C113 C54 H54 117.6
C63 C55 C47 121(2)
C63 C55 C5 122.7(17)
C47 C55 C5 116.8(19)
C119 C56 C140 115(2)
C119 C56 C6 123(2)
C140 C56 C6 122(2)
C138 C58 C92 116(2)
C138 C58 C43 121(2)
C92 C58 C43 123(2)
N4 C59 O20 120(2)
N4 C59 C100 119.3(19)
O20 C59 C100 121(2)
C38 C60 C140 116(2)
C38 C60 H60 122.0
C140 C60 H60 122.0
C78 C61 C14 122(2)
C78 C61 C29 119(2)
C14 C61 C29 118.6(19)
C116 C62 C83 127(3)
C116 C62 H62 116.6
C83 C62 H62 116.6
C55 C63 C65 121(2)
C55 C63 H63 119.7
C65 C63 H63 119.7
C137 C64 C14 122(3)
C137 C64 H64 119.0
C14 C64 H64 119.0
C63 C65 C37 123(3)
C63 C65 H65 118.5
C37 C65 H65 118.5
C97 C66 C123 124(2)
C97 C66 H66 118.2
C123 C66 H66 118.2
C148 C67 C101 116.3(17)
C148 C67 C43 122.6(16)
C101 C67 C43 120.8(17)
C89 C68 C145 118(2)
C89 C68 H68 120.9
C145 C68 H68 120.9
C48 C69 C19 121(2)
C48 C69 C53 119.0(18)
C19 C69 C53 120(2)
C10 C71 C153 117(2)
C10 C71 H71 121.7
C153 C71 H71 121.7
C155 C72 C24 114(3)
C155 C72 H72 122.8
C24 C72 H72 122.9
C38 C73 C119 114(2)
C38 C73 H73 123.2
C119 C73 H73 123.2
C80 C75 C44 118(2)
C80 C75 H75 121.0
C44 C75 H75 121.0
O8 C76 O7 124.8(18)
O8 C76 C5 119.4(17)
O7 C76 C5 115.7(16)
C26 C77 C114 123(2)
C26 C77 H77 118.6
C114 C77 H77 118.6
C61 C78 C135 114(2)
C61 C78 H78 122.8
C135 C78 H78 122.8
C122 C79 C142 119(2)
C122 C79 C12 126(2)
C142 C79 C12 115(2)
C75 C80 C125 117(2)
C75 C80 H80 121.3
C125 C80 H80 121.3
C123 C81 C46 122(2)
C123 C81 H81 119.0
C46 C81 H81 119.0
C102 C82 C95 113(2)
C102 C82 H82 123.6
C95 C82 H82 123.6
C121 C83 C62 115(3)
C121 C83 H83 122.4
C62 C83 H83 122.4
C94 C84 C24 121(2)
C94 C84 C5 123(2)
C24 C84 C5 116(2)
C126 C85 C138 114(3)
C126 C85 H85 123.2
C138 C85 H85 123.2
C37 C86 C47 126(3)
C37 C86 H86 116.9
C47 C86 H86 116.9
C50 C87 C114 116(2)
C50 C87 H87 122.2
C114 C87 H87 122.2
O10 C88 O9 127.9(18)
O10 C88 C6 121.4(18)
O9 C88 C6 110.7(17)
C68 C89 N6 124(2)
C68 C89 Cl5 121.6(19)
N6 C89 Cl5 114.3(17)
C124 C90 C44 121(2)
C124 C90 H90 119.3
C44 C90 H90 119.3
N4 C91 C128 126(3)
N4 C91 Cl6 115(2)
C128 C91 Cl6 119(2)
C58 C92 C127 122(2)
C58 C92 H92 119.2
C127 C92 H92 119.2
N3 C93 O12 111.4(17)
N3 C93 C7 124.2(17)
O12 C93 C7 124.2(18)
C84 C94 C115 128(3)
C84 C94 H94 116.1
C115 C94 H94 116.1
N2 C95 C82 125(2)
N2 C95 Cl7 115(2)
C82 C95 Cl7 120(2)
C106 C96 C101 118(2)
C106 C96 H96 120.9
C101 C96 H96 120.9
C66 C97 C42 115(2)
C66 C97 H97 122.3
C42 C97 H97 122.3
C28 C98 H98A 109.5
C28 C98 H98B 109.5
H98A C98 H98B 109.5
C28 C98 H98C 109.5
H98A C98 H98C 109.5
H98B C98 H98C 109.5
C52 C99 C146 115(2)
C52 C99 H99 122.5
C146 C99 H99 122.5
C143 C100 C59 117(2)
C143 C100 H100 121.6
C59 C100 H100 121.6
C67 C101 C96 122(2)
C67 C101 H101 119.2
C96 C101 H101 119.2
C134 C102 C82 128(3)
C134 C102 H102 116.1
C82 C102 H102 116.1
C51 C104 C157 121(3)
C51 C104 H104 119.7
C157 C104 H104 119.7
C108 C105 C131 117(2)
C108 C105 H105 121.6
C131 C105 H105 121.6
C96 C106 C132 124(2)
C96 C106 H106 118.2
C132 C106 H106 118.2
C152 C107 C133 118(2)
C152 C107 C43 121.7(19)
C133 C107 C43 120(2)
C21 C108 C105 121(2)
C21 C108 H108 119.5
C105 C108 H108 119.5
C36 C109 C116 122(2)
C36 C109 H109 119.2
C116 C109 H109 119.2
C139 C110 C49 114(2)
C139 C110 H110 123.0
C49 C110 H110 123.0
N5 C111 C147 120.6(16)
N5 C111 Cl1 116.3(17)
C147 C111 Cl1 123(2)
C26 C112 C50 125(2)
C26 C112 C53 124(2)
C50 C112 C53 111(2)
C16 C113 C54 121(2)
C16 C113 H113 119.7
C54 C113 H113 119.7
C77 C114 C87 123(2)
C77 C114 H114 118.6
C87 C114 H114 118.6
C155 C115 C94 108(3)
C155 C115 H115 125.9
C94 C115 H115 125.9
C62 C116 C109 115(3)
C62 C116 H116 122.4
C109 C116 H116 122.4
C150 C117 C141 129(2)
C150 C117 H117 115.5
C141 C117 H117 115.5
C145 C118 C31 120(2)
C145 C118 H118 119.8
C31 C118 H118 119.8
C56 C119 C73 125(2)
C56 C119 H119 117.3
C73 C119 H119 117.3
C158 C120 C151 126(3)
C158 C120 H120 117.1
C151 C120 H120 117.1
C36 C121 C83 120(3)
C36 C121 H121 120.1
C83 C121 H121 120.0
C79 C122 C151 123(3)
C79 C122 H122 118.5
C151 C122 H122 118.5
C81 C123 C66 119(2)
C81 C123 H123 120.6
C66 C123 H123 120.6
C90 C124 C125 115(2)
C90 C124 H124 122.7
C125 C124 H124 122.7
C124 C125 C80 126(2)
C124 C125 H125 116.8
C80 C125 H125 116.8
C127 C126 C85 119(2)
C127 C126 H126 120.3
C85 C126 H126 120.3
C126 C127 C92 123(3)
C126 C127 H127 118.6
C92 C127 H127 118.6
C91 C128 C143 119(2)
C91 C128 H128 120.5
C143 C128 H128 120.5
C144 C129 C154 131(3)
C144 C129 H129 114.5
C154 C129 H129 114.5
C136 C131 C105 120(2)
C136 C131 H131 119.8
C105 C131 H131 119.8
C106 C132 C148 116.8(19)
C106 C132 H132 121.6
C148 C132 H132 121.6
C144 C133 C107 125(3)
C144 C133 H133 117.5
C107 C133 H133 117.5
C102 C134 C40 111(2)
C102 C134 H134 124.3
C40 C134 H134 124.3
C137 C135 C78 125(2)
C137 C135 H135 117.4
C78 C135 H135 117.4
C23 C136 C131 120(2)
C23 C136 H136 119.8
C131 C136 H136 119.8
C64 C137 C135 117(2)
C64 C137 H137 121.7
C135 C137 H137 121.7
C58 C138 C85 126(2)
C58 C138 H138 117.1
C85 C138 H138 117.1
C147 C139 C110 122(3)
C147 C139 H139 119.2
C110 C139 H139 119.2
C56 C140 C60 124(2)
C56 C140 H140 118.1
C60 C140 H140 118.1
C16 C141 C117 117.7(18)
C16 C141 H141 121.2
C117 C141 H141 121.2
C158 C142 C79 119(3)
C158 C142 H142 120.5
C79 C142 H142 120.5
C100 C143 C128 120(2)
C100 C143 H143 119.8
C128 C143 H143 119.8
C133 C144 C129 113(3)
C133 C144 H144 123.6
C129 C144 H144 123.6
C118 C145 C68 119(2)
C118 C145 H145 120.4
C68 C145 H145 120.4
N1 C146 C99 127(2)
N1 C146 Cl2 117.2(19)
C99 C146 Cl2 116.1(19)
C139 C147 C111 120(2)
C139 C147 H147 120.2
C111 C147 H147 120.2
C67 C148 C132 123.0(17)
C67 C148 H148 118.5
C132 C148 H148 118.5
C156 C149 C153 128(3)
C156 C149 H149 115.8
C153 C149 H149 115.8
C117 C150 C54 111(3)
C117 C150 H150 124.7
C54 C150 H150 124.7
C120 C151 C122 113(3)
C120 C151 H151 123.4
C122 C151 H151 123.4
C107 C152 C154 120(3)
C107 C152 H152 120.0
C154 C152 H152 120.0
C149 C153 C71 114(3)
C149 C153 H153 122.9
C71 C153 H153 122.9
C129 C154 C152 113(3)
C129 C154 H154 123.5
C152 C154 H154 123.5
C72 C155 C115 131(3)
C72 C155 H155 114.4
C115 C155 H155 114.4
C45 C156 C149 115(3)
C45 C156 H156 122.7
C149 C156 H156 122.7
C104 C157 C39 118(2)
C104 C157 H157 120.9
C39 C157 H157 120.9
C120 C158 C142 119(3)
C120 C158 H158 120.6
C142 C158 H158 120.6
O3S C8S C7S 134(3)
O3S C8S C9S 120(3)
C7S C8S C9S 106(3)
C8S C9S H9S1 109.5
C8S C9S H9S2 109.5
H9S1 C9S H9S2 109.5
C8S C9S H9S3 109.5
H9S1 C9S H9S3 109.5
H9S2 C9S H9S3 109.5
C2S C3S H3S1 109.5
C2S C3S H3S2 109.5
H3S1 C3S H3S2 109.5
C2S C3S H3S3 109.5
H3S1 C3S H3S3 109.5
H3S2 C3S H3S3 109.5
C11S C12S H12C 109.5
C11S C12S H12D 109.5
H12C C12S H12D 109.5
C11S C12S H12E 109.5
H12C C12S H12E 109.5
H12D C12S H12E 109.5
C11S C10S H10A 109.5
C11S C10S H10B 109.5
H10A C10S H10B 109.5
C11S C10S H10C 109.5
H10A C10S H10C 109.5
H10B C10S H10C 109.5
O1S C2S C3S 117(3)
O1S C2S C1S 112(3)
C3S C2S C1S 131(3)
O2S C5S C4S 118(3)
O2S C5S C6S 127(3)
C4S C5S C6S 115(3)
C5S C6S H6S1 109.5
C5S C6S H6S2 109.5
H6S1 C6S H6S2 109.5
C5S C6S H6S3 109.5
H6S1 C6S H6S3 109.5
H6S2 C6S H6S3 109.5
C2S C1S H1S1 109.5
C2S C1S H1S2 109.5
H1S1 C1S H1S2 109.5
C2S C1S H1S3 109.5
H1S1 C1S H1S3 109.5
H1S2 C1S H1S3 109.5
C8S C7S H7S1 109.5
C8S C7S H7S2 109.5
H7S1 C7S H7S2 109.5
C8S C7S H7S3 109.5
H7S1 C7S H7S3 109.5
H7S2 C7S H7S3 109.5
C5S C4S H4S1 109.5
C5S C4S H4S2 109.5
H4S1 C4S H4S2 109.5
C5S C4S H4S3 109.5
H4S1 C4S H4S3 109.5
H4S2 C4S H4S3 109.5
C4X C5X C1X 124(2)
C4X C5X H5X 118.2
C1X C5X H5X 118.2
C2X C1X C5X 119(2)
C2X C1X C29 118.6(19)
C5X C1X C29 121(2)
C6X C4X C5X 118(2)
C6X C4X H4X 121.0
C5X C4X H4X 121.0
C1X C2X C3X 122(2)
C1X C2X H2X 119.2
C3X C2X H2X 119.2
C2X C3X C6X 115(2)
C2X C3X H3X 122.7
C6X C3X H3X 122.7
C4X C6X C3X 122(2)
C4X C6X H6X 118.9
C3X C6X H6X 118.9

loop_
_geom_bond_atom_site_label_1
_geom_bond_atom_site_label_2
_geom_bond_distance
C11S O4S 1.209(10)
C11S C12S 1.444(10)
C11S C10S 1.451(10)
Co4 O14 2.042(11)
Co4 O25 2.073(12)
Co4 O10 2.076(11)
Co4 O13 2.089(12)
Co4 O28 2.145(10)
Co4 O4 2.201(10)
Co8 O2 1.978(12)
Co8 O3 2.012(12)
Co8 O18 2.076(12)
Co8 O20 2.131(12)
Co8 O29 2.155(11)
Co8 O6 2.187(11)
Co5 O28 2.001(11)
Co5 O18 2.033(10)
Co5 O24 2.037(10)
Co5 O27 2.105(11)
Co5 O6 2.175(11)
Co5 O20 2.255(12)
Co3 O1 2.030(11)
Co3 O8 2.043(11)
Co3 O24 2.078(11)
Co3 O11 2.132(11)
Co3 O20 2.180(11)
Co3 O6 2.286(11)
Co2 O9 2.013(12)
Co2 O4 2.117(10)
Co2 O12 2.120(10)
Co2 N7 2.126(15)
Co2 O25 2.188(11)
Co2 O11 2.214(12)
Co7 O14 2.016(11)
Co7 O23 2.024(11)
Co7 O15 2.068(12)
Co7 O17 2.116(11)
Co7 O28 2.125(10)
Co7 O5 2.175(11)
Co1 O7 1.973(13)
Co1 O26 2.007(11)
Co1 O12 2.086(12)
Co1 N8 2.162(14)
Co1 N3 2.179(13)
Co1 O11 2.342(10)
Co9 O16 1.973(14)
Co9 O5 2.040(10)
Co9 N5 2.078(16)
Co9 O17 2.084(11)
Co9 O3 2.145(13)
Co9 C49 2.51(2)
Co6 O21 2.070(12)
Co6 O13 2.122(11)
Co6 O23 2.144(11)
Co6 N2 2.186(16)
Co6 N1 2.200(15)
Co6 N6 2.211(15)
Cl1 C111 1.704(10)
Cl2 C146 1.72(3)
Cl3 C9 1.773(19)
Cl4 C4 1.730(19)
Cl5 C89 1.73(2)
Cl6 C91 1.80(3)
Cl7 C95 1.77(2)
P1 O26 1.491(12)
P1 O24 1.526(12)
P1 O25 1.554(13)
P1 C20 1.740(17)
P2 O5 1.512(11)
P2 O4 1.532(11)
P2 O6 1.551(12)
P2 C15 1.835(17)
P3 O19 1.522(12)
P3 O18 1.528(12)
P3 O17 1.548(13)
P3 C12 1.811(18)
O1 C3 1.274(19)
O2 C3 1.230(19)
O3 C49 1.26(2)
O7 C76 1.33(2)
O8 C76 1.216(19)
O9 C88 1.29(2)
O10 C88 1.22(2)
O11 C13 1.323(18)
O12 C93 1.329(19)
O13 C40 1.30(2)
O14 C31 1.31(2)
O15 C1 1.21(2)
O16 C1 1.25(2)
O20 C59 1.33(2)
O21 C41 1.21(2)
O22 C41 1.29(2)
O23 C18 1.32(2)
N1 C18 1.30(2)
N1 C146 1.31(2)
N2 C95 1.27(2)
N2 C40 1.38(2)
N3 C4 1.321(19)
N3 C93 1.32(2)
N4 C91 1.28(3)
N4 C59 1.32(2)
N5 C49 1.32(2)
N5 C111 1.37(2)
N6 C31 1.39(2)
N6 C89 1.39(2)
N7 C13 1.35(2)
N7 C9 1.38(2)
N8 C28 1.11(2)
C1 C29 1.60(3)
C2 C13 1.41(2)
C2 C30 1.41(2)
C2 H2 0.9300
C3 C53 1.58(3)
C4 C25 1.40(2)
C5 C55 1.52(3)
C5 C76 1.54(3)
C5 C10 1.56(2)
C5 C84 1.58(3)
C6 C56 1.52(3)
C6 C23 1.53(3)
C6 C88 1.56(3)
C6 C44 1.61(2)
C7 C33 1.35(2)
C7 C93 1.41(2)
C7 H7 0.9300
C8 C9 1.32(2)
C8 C30 1.39(2)
C8 H8 0.9300
C10 C71 1.39(3)
C10 C45 1.41(3)
C11 C32 1.37(3)
C11 C22 1.42(2)
C11 H11 0.9300
C12 C79 1.50(3)
C12 H12A 0.9700
C12 H12B 0.9700
C14 C64 1.35(3)
C14 C61 1.37(3)
C14 H14 0.9300
C15 C16 1.44(2)
C15 H15A 0.9700
C15 H15B 0.9700
C16 C113 1.33(2)
C16 C141 1.41(2)
C17 C51 1.38(3)
C17 C27 1.39(3)
C17 C53 1.55(3)
C18 C35 1.46(2)
C19 C32 1.42(3)
C19 C69 1.44(2)
C19 H19 0.9300
C20 C36 1.50(2)
C20 H20A 0.9700
C20 H20B 0.9700
C21 C108 1.37(3)
C21 C23 1.41(2)
C21 H21 0.9300
C22 C48 1.41(3)
C22 H22 0.9300
C23 C136 1.37(2)
C24 C84 1.35(3)
C24 C72 1.50(3)
C24 H24 0.9300
C25 C33 1.37(2)
C25 H25 0.9300
C26 C77 1.37(3)
C26 C112 1.43(3)
C26 H26 0.9300
C27 C39 1.36(3)
C27 H27 0.9300
C28 C98 1.44(3)
C29 C46 1.53(3)
C29 C61 1.54(3)
C29 C1X 1.54(3)
C30 H30 0.9300
C31 C118 1.40(2)
C32 H32 0.9300
C33 H33 0.9300
C35 C52 1.36(3)
C35 H35 0.9300
C36 C121 1.37(3)
C36 C109 1.40(3)
C37 C86 1.31(3)
C37 C65 1.35(3)
C37 H37 0.9300
C38 C60 1.31(3)
C38 C73 1.35(3)
C38 H38 0.9300
C39 C157 1.49(3)
C39 H39 0.9300
C40 C134 1.38(2)
C41 C43 1.54(2)
C42 C46 1.42(3)
C42 C97 1.43(3)
C42 H42 0.9300
C43 C67 1.49(2)
C43 C107 1.53(3)
C43 C58 1.54(2)
C44 C75 1.39(2)
C44 C90 1.40(2)
C45 C156 1.25(2)
C45 H45 0.9300
C46 C81 1.42(2)
C47 C86 1.43(3)
C47 C55 1.43(2)
C47 H47 0.9300
C48 C69 1.40(3)
C48 H48 0.9300
C49 C110 1.43(3)
C50 C87 1.45(3)
C50 C112 1.46(3)
C50 H50 0.9300
C51 C104 1.35(3)
C51 H51 0.9300
C52 C99 1.40(4)
C52 H52 0.9300
C53 C112 1.54(3)
C53 C69 1.61(3)
C54 C150 1.40(3)
C54 C113 1.44(3)
C54 H54 0.9300
C55 C63 1.34(2)
C56 C119 1.34(3)
C56 C140 1.35(3)
C58 C138 1.33(3)
C58 C92 1.35(2)
C59 C100 1.48(3)
C60 C140 1.44(3)
C60 H60 0.9300
C61 C78 1.34(3)
C62 C116 1.32(3)
C62 C83 1.44(3)
C62 H62 0.9300
C63 C65 1.35(3)
C63 H63 0.9300
C64 C137 1.32(3)
C64 H64 0.9300
C65 H65 0.9300
C66 C97 1.40(3)
C66 C123 1.40(3)
C66 H66 0.9300
C67 C148 1.37(2)
C67 C101 1.40(2)
C68 C89 1.38(3)
C68 C145 1.41(3)
C68 H68 0.9300
C71 C153 1.47(3)
C71 H71 0.9300
C72 C155 1.34(3)
C72 H72 0.9300
C73 C119 1.45(3)
C73 H73 0.9300
C75 C80 1.39(3)
C75 H75 0.9300
C77 C114 1.38(3)
C77 H77 0.9300
C78 C135 1.40(3)
C78 H78 0.9300
C79 C122 1.36(3)
C79 C142 1.43(3)
C80 C125 1.39(3)
C80 H80 0.9300
C81 C123 1.39(3)
C81 H81 0.9300
C82 C102 1.38(3)
C82 C95 1.41(3)
C82 H82 0.9300
C83 C121 1.43(3)
C83 H83 0.9300
C84 C94 1.34(3)
C85 C126 1.42(3)
C85 C138 1.46(3)
C85 H85 0.9300
C86 H86 0.9300
C87 C114 1.50(3)
C87 H87 0.9300
C90 C124 1.37(2)
C90 H90 0.9300
C91 C128 1.31(3)
C92 C127 1.38(3)
C92 H92 0.9300
C94 C115 1.40(3)
C94 H94 0.9300
C96 C106 1.34(3)
C96 C101 1.42(3)
C96 H96 0.9300
C97 H97 0.9300
C98 H98A 0.9600
C98 H98B 0.9600
C98 H98C 0.9600
C99 C146 1.40(3)
C99 H99 0.9300
C100 C143 1.33(3)
C100 H100 0.9300
C101 H101 0.9300
C102 C134 1.36(3)
C102 H102 0.9300
C104 C157 1.36(3)
C104 H104 0.9300
C105 C108 1.37(3)
C105 C131 1.48(3)
C105 H105 0.9300
C106 C132 1.36(2)
C106 H106 0.9300
C107 C152 1.42(3)
C107 C133 1.45(3)
C108 H108 0.9300
C109 C116 1.43(3)
C109 H109 0.9300
C110 C139 1.43(3)
C110 H110 0.9300
C111 C147 1.38(3)
C113 H113 0.9300
C114 H114 0.9300
C115 C155 1.38(3)
C115 H115 0.9300
C116 H116 0.9300
C117 C150 1.31(3)
C117 C141 1.43(3)
C117 H117 0.9300
C118 C145 1.39(3)
C118 H118 0.9300
C119 H119 0.9300
C120 C158 1.33(3)
C120 C151 1.41(3)
C120 H120 0.9300
C121 H121 0.9300
C122 C151 1.44(3)
C122 H122 0.9300
C123 H123 0.9300
C124 C125 1.38(3)
C124 H124 0.9300
C125 H125 0.9300
C126 C127 1.34(4)
C126 H126 0.9300
C127 H127 0.9300
C128 C143 1.35(3)
C128 H128 0.9300
C129 C144 1.36(3)
C129 C154 1.42(3)
C129 H129 0.9300
C131 C136 1.40(3)
C131 H131 0.9300
C132 C148 1.42(2)
C132 H132 0.9300
C133 C144 1.34(3)
C133 H133 0.9300
C134 H134 0.9300
C135 C137 1.35(3)
C135 H135 0.9300
C136 H136 0.9300
C137 H137 0.9300
C138 H138 0.9300
C139 C147 1.37(3)
C139 H139 0.9300
C140 H140 0.9300
C141 H141 0.9300
C142 C158 1.40(4)
C142 H142 0.9300
C143 H143 0.9300
C144 H144 0.9300
C145 H145 0.9300
C147 H147 0.9300
C148 H148 0.9300
C149 C156 1.29(3)
C149 C153 1.42(4)
C149 H149 0.9300
C150 H150 0.9300
C151 H151 0.9300
C152 C154 1.43(3)
C152 H152 0.9300
C153 H153 0.9300
C154 H154 0.9300
C155 H155 0.9300
C156 H156 0.9300
C157 H157 0.9300
C158 H158 0.9300
O3S C8S 1.207(10)
C8S C7S 1.450(10)
C8S C9S 1.453(10)
C9S H9S1 0.9600
C9S H9S2 0.9600
C9S H9S3 0.9600
C3S C2S 1.447(10)
C3S H3S1 0.9600
C3S H3S2 0.9600
C3S H3S3 0.9600
C12S H12C 0.9600
C12S H12D 0.9600
C12S H12E 0.9600
C10S H10A 0.9600
C10S H10B 0.9600
C10S H10C 0.9600
C2S O1S 1.215(10)
C2S C1S 1.450(10)
O2S C5S 1.213(10)
C5S C4S 1.448(10)
C5S C6S 1.451(10)
C6S H6S1 0.9600
C6S H6S2 0.9600
C6S H6S3 0.9600
C1S H1S1 0.9600
C1S H1S2 0.9600
C1S H1S3 0.9600
C7S H7S1 0.9600
C7S H7S2 0.9600
C7S H7S3 0.9600
C4S H4S1 0.9600
C4S H4S2 0.9600
C4S H4S3 0.9600
C5X C4X 1.37(3)
C5X C1X 1.40(3)
C5X H5X 0.9300
C1X C2X 1.35(3)
C4X C6X 1.34(3)
C4X H4X 0.9300
C2X C3X 1.43(3)
C2X H2X 0.9300
C3X C6X 1.50(3)
C3X H3X 0.9300
C6X H6X 0.9300

loop_
_geom_torsion_atom_site_label_1
_geom_torsion_atom_site_label_2
_geom_torsion_atom_site_label_3
_geom_torsion_atom_site_label_4
_geom_torsion
O8 Co3 O1 C3 -126.6(15)
O24 Co3 O1 C3 -6(4)
O11 Co3 O1 C3 134.1(15)
O20 Co3 O1 C3 -30.0(15)
O6 Co3 O1 C3 41.7(15)
O3 Co8 O2 C3 -133.9(16)
O18 Co8 O2 C3 61(4)
O20 Co8 O2 C3 32.6(16)
O29 Co8 O2 C3 135.1(16)
O6 Co8 O2 C3 -42.3(16)
O2 Co8 O3 C49 -62.7(17)
O18 Co8 O3 C49 115.5(17)
O20 Co8 O3 C49 177.1(16)
O29 Co8 O3 C49 28.8(17)
O6 Co8 O3 C49 -161.1(17)
O2 Co8 O3 Co9 151.5(7)
O18 Co8 O3 Co9 -30.3(7)
O20 Co8 O3 Co9 31(2)
O29 Co8 O3 Co9 -117.0(7)
O6 Co8 O3 Co9 53.1(7)
O16 Co9 O3 C49 19(2)
O5 Co9 O3 C49 157.0(11)
N5 Co9 O3 C49 1.6(11)
O17 Co9 O3 C49 -119.7(11)
O16 Co9 O3 Co8 175.9(13)
O5 Co9 O3 Co8 -46.4(7)
N5 Co9 O3 Co8 158.2(9)
O17 Co9 O3 Co8 36.9(7)
C49 Co9 O3 Co8 156.6(15)
O5 P2 O4 Co2 -176.9(7)
O6 P2 O4 Co2 -53.2(10)
C15 P2 O4 Co2 63.3(11)
O5 P2 O4 Co4 -48.6(9)
O6 P2 O4 Co4 75.1(9)
C15 P2 O4 Co4 -168.3(8)
O9 Co2 O4 P2 -150.0(9)
O12 Co2 O4 P2 80(3)
N7 Co2 O4 P2 -46.6(9)
O25 Co2 O4 P2 110.5(9)
O11 Co2 O4 P2 14.7(9)
O9 Co2 O4 Co4 72.1(5)
O12 Co2 O4 Co4 -58(3)
N7 Co2 O4 Co4 175.5(5)
O25 Co2 O4 Co4 -27.4(4)
O11 Co2 O4 Co4 -123.2(4)
O14 Co4 O4 P2 64.4(8)
O25 Co4 O4 P2 -116.7(8)
O10 Co4 O4 P2 152.4(7)
O13 Co4 O4 P2 7(6)
O28 Co4 O4 P2 -16.3(7)
O14 Co4 O4 Co2 -149.9(4)
O25 Co4 O4 Co2 29.0(4)
O10 Co4 O4 Co2 -61.9(5)
O13 Co4 O4 Co2 153(6)
O28 Co4 O4 Co2 129.4(4)
O4 P2 O5 Co9 -173.1(8)
O6 P2 O5 Co9 62.7(11)
C15 P2 O5 Co9 -48.9(12)
O4 P2 O5 Co7 49.5(10)
O6 P2 O5 Co7 -74.7(10)
C15 P2 O5 Co7 173.8(8)
O16 Co9 O5 P2 147.9(9)
N5 Co9 O5 P2 15.4(15)
O17 Co9 O5 P2 -116.7(10)
O3 Co9 O5 P2 -20.4(10)
C49 Co9 O5 P2 -7.9(12)
O16 Co9 O5 Co7 -65.7(5)
N5 Co9 O5 Co7 161.8(8)
O17 Co9 O5 Co7 29.7(4)
O3 Co9 O5 Co7 126.0(4)
C49 Co9 O5 Co7 138.5(5)
O14 Co7 O5 P2 -64.3(9)
O23 Co7 O5 P2 18(4)
O15 Co7 O5 P2 -153.7(8)
O17 Co7 O5 P2 122.4(9)
O28 Co7 O5 P2 17.4(8)
O14 Co7 O5 Co9 143.7(5)
O23 Co7 O5 Co9 -134(3)
O15 Co7 O5 Co9 54.3(5)
O17 Co7 O5 Co9 -29.6(4)
O28 Co7 O5 Co9 -134.6(4)
O5 P2 O6 Co5 59.9(8)
O4 P2 O6 Co5 -64.1(8)
C15 P2 O6 Co5 173.2(7)
O5 P2 O6 Co8 -43.6(10)
O4 P2 O6 Co8 -167.6(7)
C15 P2 O6 Co8 69.7(9)
O5 P2 O6 Co3 168.1(8)
O4 P2 O6 Co3 44.1(11)
C15 P2 O6 Co3 -78.6(10)
O28 Co5 O6 P2 0.9(7)
O18 Co5 O6 P2 -96.4(7)
O24 Co5 O6 P2 101.6(7)
O27 Co5 O6 P2 -165.1(15)
O20 Co5 O6 P2 -176.3(8)
O28 Co5 O6 Co8 129.5(4)
O18 Co5 O6 Co8 32.2(4)
O24 Co5 O6 Co8 -129.8(4)
O27 Co5 O6 Co8 -36.5(19)
O20 Co5 O6 Co8 -47.7(4)
O28 Co5 O6 Co3 -134.5(4)
O18 Co5 O6 Co3 128.2(4)
O24 Co5 O6 Co3 -33.7(4)
O27 Co5 O6 Co3 59.6(19)
O20 Co5 O6 Co3 48.3(4)
O2 Co8 O6 P2 -97.8(9)
O3 Co8 O6 P2 -2.8(9)
O18 Co8 O6 P2 89.0(9)
O20 Co8 O6 P2 171.2(9)
O29 Co8 O6 P2 98(3)
O2 Co8 O6 Co5 141.6(4)
O3 Co8 O6 Co5 -123.3(4)
O18 Co8 O6 Co5 -31.5(4)
O20 Co8 O6 Co5 50.7(4)
O29 Co8 O6 Co5 -23(3)
O2 Co8 O6 Co3 59.4(5)
O3 Co8 O6 Co3 154.4(4)
O18 Co8 O6 Co3 -113.8(4)
O20 Co8 O6 Co3 -31.6(4)
O29 Co8 O6 Co3 -105(3)
O1 Co3 O6 P2 96.6(9)
O8 Co3 O6 P2 -154.0(19)
O24 Co3 O6 P2 -89.4(9)
O11 Co3 O6 P2 -1.7(9)
O20 Co3 O6 P2 -173.6(10)
O1 Co3 O6 Co5 -140.7(4)
O8 Co3 O6 Co5 -31(2)
O24 Co3 O6 Co5 33.3(4)
O11 Co3 O6 Co5 121.1(4)
O20 Co3 O6 Co5 -50.8(4)
O1 Co3 O6 Co8 -58.6(4)
O8 Co3 O6 Co8 51(2)
O24 Co3 O6 Co8 115.5(5)
O11 Co3 O6 Co8 -156.8(4)
O20 Co3 O6 Co8 31.3(4)
O26 Co1 O7 C76 -26.6(15)
O12 Co1 O7 C76 126.2(16)
N8 Co1 O7 C76 -115.9(14)
N3 Co1 O7 C76 154.8(14)
O11 Co1 O7 C76 64.2(14)
O1 Co3 O8 C76 -93.1(19)
O24 Co3 O8 C76 93.7(19)
O11 Co3 O8 C76 5(2)
O20 Co3 O8 C76 175.4(19)
O6 Co3 O8 C76 157(2)
O4 Co2 O9 C88 -51.4(14)
O12 Co2 O9 C88 122.2(13)
N7 Co2 O9 C88 -151.0(13)
O25 Co2 O9 C88 29.9(14)
O11 Co2 O9 C88 -172.1(13)
O14 Co4 O10 C88 115.6(16)
O25 Co4 O10 C88 -56.2(16)
O13 Co4 O10 C88 -157.3(16)
O28 Co4 O10 C88 138.5(19)
O4 Co4 O10 C88 25.2(16)
O1 Co3 O11 C13 -12.5(13)
O8 Co3 O11 C13 -102.7(13)
O24 Co3 O11 C13 162.4(12)
O20 Co3 O11 C13 108.0(17)
O6 Co3 O11 C13 83.1(12)
O1 Co3 O11 Co2 -137.7(6)
O8 Co3 O11 Co2 132.1(6)
O24 Co3 O11 Co2 37.2(6)
O20 Co3 O11 Co2 -17.2(16)
O6 Co3 O11 Co2 -42.1(6)
O1 Co3 O11 Co1 118.5(5)
O8 Co3 O11 Co1 28.3(6)
O24 Co3 O11 Co1 -66.5(5)
O20 Co3 O11 Co1 -121.0(12)
O6 Co3 O11 Co1 -145.9(5)
O9 Co2 O11 C13 21.9(18)
O4 Co2 O11 C13 -99.0(9)
O12 Co2 O11 C13 88.7(9)
N7 Co2 O11 C13 -1.7(9)
O25 Co2 O11 C13 -179.9(9)
O9 Co2 O11 Co3 160.4(11)
O4 Co2 O11 Co3 39.5(6)
O12 Co2 O11 Co3 -132.8(6)
N7 Co2 O11 Co3 136.8(8)
O25 Co2 O11 Co3 -41.4(6)
O9 Co2 O11 Co1 -86.5(14)
O4 Co2 O11 Co1 152.6(4)
O12 Co2 O11 Co1 -19.7(4)
N7 Co2 O11 Co1 -110.2(5)
O25 Co2 O11 Co1 71.7(4)
O7 Co1 O11 C13 90.4(11)
O26 Co1 O11 C13 -166.3(11)
O12 Co1 O11 C13 -72.0(11)
N8 Co1 O11 C13 59(100)
N3 Co1 O11 C13 -10.8(11)
O7 Co1 O11 Co3 -49.5(5)
O26 Co1 O11 Co3 53.8(6)
O12 Co1 O11 Co3 148.1(6)
N8 Co1 O11 Co3 -81(100)
N3 Co1 O11 Co3 -150.6(6)
O7 Co1 O11 Co2 -177.4(4)
O26 Co1 O11 Co2 -74.1(5)
O12 Co1 O11 Co2 20.2(4)
N8 Co1 O11 Co2 151(100)
N3 Co1 O11 Co2 81.4(5)
O7 Co1 O12 C93 35.0(18)
O26 Co1 O12 C93 -171.6(10)
N8 Co1 O12 C93 -81.2(10)
N3 Co1 O12 C93 2.7(10)
O11 Co1 O12 C93 98.6(10)
O7 Co1 O12 Co2 -85.1(14)
O26 Co1 O12 Co2 68.3(5)
N8 Co1 O12 Co2 158.7(5)
N3 Co1 O12 Co2 -117.3(6)
O11 Co1 O12 Co2 -21.5(4)
O9 Co2 O12 C93 84.8(14)
O4 Co2 O12 C93 -145(3)
N7 Co2 O12 C93 -17.7(14)
O25 Co2 O12 C93 -175.0(13)
O11 Co2 O12 C93 -78.9(13)
O9 Co2 O12 Co1 -173.7(5)
O4 Co2 O12 Co1 -43(3)
N7 Co2 O12 Co1 83.8(5)
O25 Co2 O12 Co1 -73.5(5)
O11 Co2 O12 Co1 22.6(4)
O14 Co4 O13 C40 114.4(19)
O25 Co4 O13 C40 -65(2)
O10 Co4 O13 C40 26.3(19)
O28 Co4 O13 C40 -164.8(19)
O4 Co4 O13 C40 172(5)
O14 Co4 O13 Co6 -25.0(7)
O25 Co4 O13 Co6 155.6(6)
O10 Co4 O13 Co6 -113.1(7)
O28 Co4 O13 Co6 55.8(7)
O4 Co4 O13 Co6 32(6)
O21 Co6 O13 C40 83.4(12)
O23 Co6 O13 C40 -178.2(11)
N2 Co6 O13 C40 3.1(12)
N1 Co6 O13 C40 -175(3)
N6 Co6 O13 C40 -92.7(12)
O21 Co6 O13 Co4 -124.0(7)
O23 Co6 O13 Co4 -25.6(8)
N2 Co6 O13 Co4 155.7(9)
N1 Co6 O13 Co4 -22(3)
N6 Co6 O13 Co4 59.9(8)
O23 Co7 O14 C31 57.8(14)
O15 Co7 O14 C31 -30.0(14)
O17 Co7 O14 C31 -97(3)
O28 Co7 O14 C31 142.8(14)
O5 Co7 O14 C31 -129.3(14)
O23 Co7 O14 Co4 -97.0(5)
O15 Co7 O14 Co4 175.1(5)
O17 Co7 O14 Co4 109(2)
O28 Co7 O14 Co4 -12.1(5)
O5 Co7 O14 Co4 75.9(5)
O25 Co4 O14 C31 121(3)
O10 Co4 O14 C31 33.8(14)
O13 Co4 O14 C31 -54.7(14)
O28 Co4 O14 C31 -141.4(15)
O4 Co4 O14 C31 129.0(14)
O25 Co4 O14 Co7 -85(3)
O10 Co4 O14 Co7 -172.8(5)
O13 Co4 O14 Co7 98.6(5)
O28 Co4 O14 Co7 12.0(5)
O4 Co4 O14 Co7 -77.6(5)
O14 Co7 O15 C1 -120.9(16)
O23 Co7 O15 C1 149.8(16)
O17 Co7 O15 C1 47.7(16)
O28 Co7 O15 C1 -159.6(19)
O5 Co7 O15 C1 -31.2(16)
O5 Co9 O16 C1 51.6(14)
N5 Co9 O16 C1 -156.7(13)
O17 Co9 O16 C1 -33.7(14)
O3 Co9 O16 C1 -172.6(14)
C49 Co9 O16 C1 -159.3(13)
O19 P3 O17 Co9 58.9(9)
O18 P3 O17 Co9 -65.5(9)
C12 P3 O17 Co9 179.7(7)
O19 P3 O17 Co7 172.0(7)
O18 P3 O17 Co7 47.6(10)
C12 P3 O17 Co7 -67.2(9)
O16 Co9 O17 P3 -156.1(7)
O5 Co9 O17 P3 99.1(7)
N5 Co9 O17 P3 -48.2(9)
O3 Co9 O17 P3 12.9(7)
C49 Co9 O17 P3 -14.9(9)
O16 Co9 O17 Co7 74.2(5)
O5 Co9 O17 Co7 -30.7(4)
N5 Co9 O17 Co7 -177.9(6)
O3 Co9 O17 Co7 -116.9(4)
C49 Co9 O17 Co7 -144.6(5)
O14 Co7 O17 P3 -131.6(19)
O23 Co7 O17 P3 74.6(8)
O15 Co7 O17 P3 161.5(8)
O28 Co7 O17 P3 -13.1(9)
O5 Co7 O17 P3 -98.3(8)
O14 Co7 O17 Co9 -4(2)
O23 Co7 O17 Co9 -158.2(4)
O15 Co7 O17 Co9 -71.3(5)
O28 Co7 O17 Co9 114.1(4)
O5 Co7 O17 Co9 28.9(4)
O19 P3 O18 Co5 177.3(9)
O17 P3 O18 Co5 -57.3(12)
C12 P3 O18 Co5 57.1(12)
O19 P3 O18 Co8 -45.0(10)
O17 P3 O18 Co8 80.4(9)
C12 P3 O18 Co8 -165.3(8)
O28 Co5 O18 P3 18.5(11)
O24 Co5 O18 P3 168.3(9)
O27 Co5 O18 P3 -79.5(10)
O6 Co5 O18 P3 112.5(10)
O20 Co5 O18 P3 -174.5(11)
O28 Co5 O18 Co8 -127.8(4)
O24 Co5 O18 Co8 22.0(14)
O27 Co5 O18 Co8 134.2(5)
O6 Co5 O18 Co8 -33.8(4)
O20 Co5 O18 Co8 39.2(4)
O2 Co8 O18 P3 136(3)
O3 Co8 O18 P3 -28.8(8)
O20 Co8 O18 P3 165.1(9)
O29 Co8 O18 P3 62.0(8)
O6 Co8 O18 P3 -119.5(8)
O2 Co8 O18 Co5 -70(4)
O3 Co8 O18 Co5 124.4(5)
O20 Co8 O18 Co5 -41.7(4)
O29 Co8 O18 Co5 -144.8(5)
O6 Co8 O18 Co5 33.7(4)
O2 Co8 O20 C59 97.3(14)
O3 Co8 O20 C59 -142.3(17)
O18 Co8 O20 C59 -79.3(13)
O29 Co8 O20 C59 5.2(14)
O6 Co8 O20 C59 -164.9(14)
O2 Co8 O20 Co3 -64.1(5)
O3 Co8 O20 Co3 56.3(17)
O18 Co8 O20 Co3 119.3(5)
O29 Co8 O20 Co3 -156.2(5)
O6 Co8 O20 Co3 33.7(4)
O2 Co8 O20 Co5 -146.1(4)
O3 Co8 O20 Co5 -25.8(17)
O18 Co8 O20 Co5 37.2(4)
O29 Co8 O20 Co5 121.7(4)
O6 Co8 O20 Co5 -48.4(4)
O1 Co3 O20 C59 -95.7(17)
O8 Co3 O20 C59 -6.6(17)
O24 Co3 O20 C59 87.6(17)
O11 Co3 O20 C59 142.9(16)
O6 Co3 O20 C59 169.2(17)
O1 Co3 O20 Co8 62.5(5)
O8 Co3 O20 Co8 151.5(5)
O24 Co3 O20 Co8 -114.3(5)
O11 Co3 O20 Co8 -58.9(14)
O6 Co3 O20 Co8 -32.6(4)
O1 Co3 O20 Co5 143.4(4)
O8 Co3 O20 Co5 -127.5(4)
O24 Co3 O20 Co5 -33.3(4)
O11 Co3 O20 Co5 22.0(14)
O6 Co3 O20 Co5 48.3(4)
O28 Co5 O20 C59 160.2(17)
O18 Co5 O20 C59 84.4(14)
O24 Co5 O20 C59 -102.0(14)
O27 Co5 O20 C59 -5.2(14)
O6 Co5 O20 C59 172.4(14)
O28 Co5 O20 Co8 37.3(19)
O18 Co5 O20 Co8 -38.4(4)
O24 Co5 O20 Co8 135.1(4)
O27 Co5 O20 Co8 -128.0(4)
O6 Co5 O20 Co8 49.5(3)
O28 Co5 O20 Co3 -63.6(18)
O18 Co5 O20 Co3 -139.4(4)
O24 Co5 O20 Co3 34.2(4)
O27 Co5 O20 Co3 131.1(4)
O6 Co5 O20 Co3 -51.4(4)
O13 Co6 O21 C41 50.8(15)
O23 Co6 O21 C41 -55.3(15)
N2 Co6 O21 C41 111.4(15)
N1 Co6 O21 C41 -116.2(15)
N6 Co6 O21 C41 -179(100)
O14 Co7 O23 C18 -109.2(16)
O15 Co7 O23 C18 -19.8(16)
O17 Co7 O23 C18 65.4(17)
O28 Co7 O23 C18 169.1(17)
O5 Co7 O23 C18 168(3)
O14 Co7 O23 Co6 20.9(7)
O15 Co7 O23 Co6 110.3(7)
O17 Co7 O23 Co6 -164.5(6)
O28 Co7 O23 Co6 -60.8(6)
O5 Co7 O23 Co6 -62(4)
O21 Co6 O23 C18 -84.2(10)
O13 Co6 O23 C18 176.2(9)
N2 Co6 O23 C18 -179(2)
N1 Co6 O23 C18 -2.9(11)
N6 Co6 O23 C18 91.7(10)
O21 Co6 O23 Co7 128.4(6)
O13 Co6 O23 Co7 28.8(8)
N2 Co6 O23 Co7 34(3)
N1 Co6 O23 Co7 -150.3(9)
N6 Co6 O23 Co7 -55.8(7)
O26 P1 O24 Co5 -177.6(7)
O25 P1 O24 Co5 56.6(10)
C20 P1 O24 Co5 -62.1(11)
O26 P1 O24 Co3 41.6(10)
O25 P1 O24 Co3 -84.2(9)
C20 P1 O24 Co3 157.1(9)
O28 Co5 O24 P1 -20.2(9)
O18 Co5 O24 P1 -169.6(9)
O27 Co5 O24 P1 79.4(9)
O6 Co5 O24 P1 -113.5(9)
O20 Co5 O24 P1 173.2(9)
O28 Co5 O24 Co3 130.7(4)
O18 Co5 O24 Co3 -18.7(14)
O27 Co5 O24 Co3 -129.7(4)
O6 Co5 O24 Co3 37.3(4)
O20 Co5 O24 Co3 -35.9(4)
O1 Co3 O24 P1 165(3)
O8 Co3 O24 P1 -75.3(9)
O11 Co3 O24 P1 23.9(9)
O20 Co3 O24 P1 -171.3(9)
O6 Co3 O24 P1 115.9(9)
O1 Co3 O24 Co5 13(3)
O8 Co3 O24 Co5 133.2(4)
O11 Co3 O24 Co5 -127.6(4)
O20 Co3 O24 Co5 37.2(4)
O6 Co3 O24 Co5 -35.6(4)
O26 P1 O25 Co4 -172.1(7)
O24 P1 O25 Co4 -47.4(11)
C20 P1 O25 Co4 66.7(11)
O26 P1 O25 Co2 -56.6(8)
O24 P1 O25 Co2 68.1(8)
C20 P1 O25 Co2 -177.8(7)
O14 Co4 O25 P1 104(3)
O10 Co4 O25 P1 -168.4(9)
O13 Co4 O25 P1 -79.7(9)
O28 Co4 O25 P1 8.4(9)
O4 Co4 O25 P1 96.6(9)
O14 Co4 O25 Co2 -20(3)
O10 Co4 O25 Co2 67.0(5)
O13 Co4 O25 Co2 155.7(4)
O28 Co4 O25 Co2 -116.2(4)
O4 Co4 O25 Co2 -28.0(4)
O9 Co2 O25 P1 160.2(6)
O4 Co2 O25 P1 -106.2(7)
O12 Co2 O25 P1 69.5(7)
N7 Co2 O25 P1 -17.4(15)
O11 Co2 O25 P1 -13.2(7)
O9 Co2 O25 Co4 -64.3(5)
O4 Co2 O25 Co4 29.3(4)
O12 Co2 O25 Co4 -155.0(4)
N7 Co2 O25 Co4 118.1(11)
O11 Co2 O25 Co4 122.3(4)
O24 P1 O26 Co1 -68.6(11)
O25 P1 O26 Co1 56.1(12)
C20 P1 O26 Co1 178.8(10)
O7 Co1 O26 P1 108.9(10)
O12 Co1 O26 P1 -62.1(10)
N8 Co1 O26 P1 -162.1(10)
N3 Co1 O26 P1 -74.3(15)
O11 Co1 O26 P1 18.1(10)
O18 Co5 O28 Co7 25.1(6)
O24 Co5 O28 Co7 -143.9(6)
O27 Co5 O28 Co7 116.8(6)
O6 Co5 O28 Co7 -60.1(6)
O20 Co5 O28 Co7 -49(2)
O18 Co5 O28 Co4 143.6(6)
O24 Co5 O28 Co4 -25.4(6)
O27 Co5 O28 Co4 -124.7(6)
O6 Co5 O28 Co4 58.4(6)
O20 Co5 O28 Co4 70.0(19)
O14 Co7 O28 Co5 142.5(7)
O23 Co7 O28 Co5 -127.5(6)
O15 Co7 O28 Co5 -178.3(18)
O17 Co7 O28 Co5 -26.4(7)
O5 Co7 O28 Co5 52.4(6)
O14 Co7 O28 Co4 11.3(4)
O23 Co7 O28 Co4 101.3(5)
O15 Co7 O28 Co4 51(2)
O17 Co7 O28 Co4 -157.7(4)
O5 Co7 O28 Co4 -78.8(4)
O14 Co4 O28 Co5 -142.4(6)
O25 Co4 O28 Co5 29.3(6)
O10 Co4 O28 Co5 -165.6(17)
O13 Co4 O28 Co5 130.0(6)
O4 Co4 O28 Co5 -51.8(6)
O14 Co4 O28 Co7 -11.2(4)
O25 Co4 O28 Co7 160.5(4)
O10 Co4 O28 Co7 -34(2)
O13 Co4 O28 Co7 -98.8(5)
O4 Co4 O28 Co7 79.5(4)
O21 Co6 N1 C18 102.3(13)
O13 Co6 N1 C18 -1(3)
O23 Co6 N1 C18 2.9(11)
N2 Co6 N1 C18 -178.3(11)
N6 Co6 N1 C18 -82.1(13)
O21 Co6 N1 C146 -67(3)
O13 Co6 N1 C146 -171(3)
O23 Co6 N1 C146 -167(4)
N2 Co6 N1 C146 12(4)
N6 Co6 N1 C146 108(3)
O21 Co6 N2 C95 71(4)
O13 Co6 N2 C95 173(4)
O23 Co6 N2 C95 167(3)
N1 Co6 N2 C95 -8(4)
N6 Co6 N2 C95 -104(4)
O21 Co6 N2 C40 -104.3(13)
O13 Co6 N2 C40 -2.9(11)
O23 Co6 N2 C40 -8(3)
N1 Co6 N2 C40 176.3(12)
N6 Co6 N2 C40 80.4(13)
O7 Co1 N3 C4 11(2)
O26 Co1 N3 C4 -166.1(19)
O12 Co1 N3 C4 -180(2)
N8 Co1 N3 C4 -78(2)
O11 Co1 N3 C4 102(2)
O7 Co1 N3 C93 -172.1(10)
O26 Co1 N3 C93 11.0(17)
O12 Co1 N3 C93 -2.7(10)
N8 Co1 N3 C93 98.9(11)
O11 Co1 N3 C93 -81.3(10)
O16 Co9 N5 C49 -176.4(11)
O5 Co9 N5 C49 -42.9(16)
O17 Co9 N5 C49 78.4(13)
O3 Co9 N5 C49 -1.6(11)
O16 Co9 N5 C111 6(3)
O5 Co9 N5 C111 139(3)
O17 Co9 N5 C111 -100(3)
O3 Co9 N5 C111 -180(3)
C49 Co9 N5 C111 -178(4)
O21 Co6 N6 C31 174(5)
O13 Co6 N6 C31 -55.6(13)
O23 Co6 N6 C31 49.7(13)
N2 Co6 N6 C31 -117.0(13)
N1 Co6 N6 C31 111.3(13)
O21 Co6 N6 C89 -1(7)
O13 Co6 N6 C89 129.8(16)
O23 Co6 N6 C89 -124.9(15)
N2 Co6 N6 C89 68.4(16)
N1 Co6 N6 C89 -63.4(16)
O9 Co2 N7 C13 -171.1(9)
O4 Co2 N7 C13 91.7(10)
O12 Co2 N7 C13 -81.5(10)
O25 Co2 N7 C13 6.5(18)
O11 Co2 N7 C13 1.7(9)
O9 Co2 N7 C9 -3(2)
O4 Co2 N7 C9 -100(2)
O12 Co2 N7 C9 86(2)
O25 Co2 N7 C9 174.4(17)
O11 Co2 N7 C9 170(2)
O7 Co1 N8 C28 -5(7)
O26 Co1 N8 C28 -108(7)
O12 Co1 N8 C28 158(7)
N3 Co1 N8 C28 97(7)
O11 Co1 N8 C28 27(100)
Co7 O15 C1 O16 2(3)
Co7 O15 C1 C29 179.3(10)
Co9 O16 C1 O15 -11(3)
Co9 O16 C1 C29 171.9(10)
Co8 O2 C3 O1 11(3)
Co8 O2 C3 C53 -170.0(11)
Co3 O1 C3 O2 -12(3)
Co3 O1 C3 C53 169.1(11)
C93 N3 C4 C25 -4(3)
Co1 N3 C4 C25 172.4(15)
C93 N3 C4 Cl4 175.5(13)
Co1 N3 C4 Cl4 -8(3)
C30 C8 C9 N7 0(3)
C30 C8 C9 Cl3 178.0(12)
C13 N7 C9 C8 -1(2)
Co2 N7 C9 C8 -168.1(16)
C13 N7 C9 Cl3 180.0(12)
Co2 N7 C9 Cl3 13(3)
C55 C5 C10 C71 -81(2)
C76 C5 C10 C71 43(3)
C84 C5 C10 C71 160(2)
C55 C5 C10 C45 91(2)
C76 C5 C10 C45 -145(2)
C84 C5 C10 C45 -28(3)
O19 P3 C12 C79 -35.1(17)
O18 P3 C12 C79 85.6(15)
O17 P3 C12 C79 -157.5(14)
Co3 O11 C13 N7 -135.8(12)
Co2 O11 C13 N7 2.6(13)
Co1 O11 C13 N7 93.0(13)
Co3 O11 C13 C2 46(2)
Co2 O11 C13 C2 -175.6(15)
Co1 O11 C13 C2 -85.2(17)
C9 N7 C13 O11 -175.8(13)
Co2 N7 C13 O11 -2.7(14)
C9 N7 C13 C2 2(2)
Co2 N7 C13 C2 175.5(14)
C30 C2 C13 O11 176.5(14)
C30 C2 C13 N7 -2(2)
O5 P2 C15 C16 -38.3(15)
O4 P2 C15 C16 84.2(14)
O6 P2 C15 C16 -154.7(13)
P2 C15 C16 C113 97(2)
P2 C15 C16 C141 -82(2)
C146 N1 C18 O23 169.7(17)
Co6 N1 C18 O23 -4.7(17)
C146 N1 C18 C35 -5(3)
Co6 N1 C18 C35 -179.0(16)
Co7 O23 C18 N1 143.7(15)
Co6 O23 C18 N1 4.8(18)
Co7 O23 C18 C35 -42(2)
Co6 O23 C18 C35 179.1(15)
O26 P1 C20 C36 -53(2)
O24 P1 C20 C36 -170.7(17)
O25 P1 C20 C36 70.7(19)
C32 C11 C22 C48 0(3)
C108 C21 C23 C136 -4(3)
C108 C21 C23 C6 179.4(19)
C56 C6 C23 C136 -75(2)
C88 C6 C23 C136 43(3)
C44 C6 C23 C136 168(2)
C56 C6 C23 C21 101(2)
C88 C6 C23 C21 -141.1(18)
C44 C6 C23 C21 -16(3)
N3 C4 C25 C33 1(3)
Cl4 C4 C25 C33 -179.3(14)
C51 C17 C27 C39 -1(3)
C53 C17 C27 C39 -179(2)
Co1 N8 C28 C98 141(39)
O15 C1 C29 C46 25(3)
O16 C1 C29 C46 -157.4(16)
O15 C1 C29 C61 148.1(17)
O16 C1 C29 C61 -34(2)
O15 C1 C29 C1X -91(2)
O16 C1 C29 C1X 87(2)
C9 C8 C30 C2 1(3)
C13 C2 C30 C8 0(2)
Co7 O14 C31 N6 -76.9(19)
Co4 O14 C31 N6 70.8(19)
Co7 O14 C31 C118 98.6(17)
Co4 O14 C31 C118 -113.7(17)
C89 N6 C31 O14 179.0(16)
Co6 N6 C31 O14 4(2)
C89 N6 C31 C118 4(3)
Co6 N6 C31 C118 -171.5(13)
C22 C11 C32 C19 -4(3)
C69 C19 C32 C11 5(3)
C93 C7 C33 C25 -2(3)
C4 C25 C33 C7 3(3)
N1 C18 C35 C52 3(3)
O23 C18 C35 C52 -170.6(18)
P1 C20 C36 C121 57(3)
P1 C20 C36 C109 -131(2)
C17 C27 C39 C157 2(3)
Co4 O13 C40 C134 34(3)
Co6 O13 C40 C134 -180(2)
Co4 O13 C40 N2 -150.4(13)
Co6 O13 C40 N2 -4.7(18)
C95 N2 C40 O13 -173(2)
Co6 N2 C40 O13 4.5(18)
C95 N2 C40 C134 2(4)
Co6 N2 C40 C134 180(2)
Co6 O21 C41 O22 2(3)
Co6 O21 C41 C43 177.2(10)
O21 C41 C43 C67 -61(2)
O22 C41 C43 C67 115.0(17)
O21 C41 C43 C107 179.2(17)
O22 C41 C43 C107 -5(2)
O21 C41 C43 C58 60(2)
O22 C41 C43 C58 -123.7(17)
C56 C6 C44 C75 12(3)
C23 C6 C44 C75 128(2)
C88 C6 C44 C75 -106(2)
C56 C6 C44 C90 -171.3(18)
C23 C6 C44 C90 -55(2)
C88 C6 C44 C90 71(2)
C71 C10 C45 C156 0(4)
C5 C10 C45 C156 -172(3)
C97 C42 C46 C81 1(3)
C97 C42 C46 C29 -172.0(19)
C61 C29 C46 C81 11(3)
C1X C29 C46 C81 -112(2)
C1 C29 C46 C81 133.2(19)
C61 C29 C46 C42 -175.9(18)
C1X C29 C46 C42 61(2)
C1 C29 C46 C42 -54(3)
C11 C22 C48 C69 3(3)
Co8 O3 C49 N5 -156.5(13)
Co9 O3 C49 N5 -2.5(17)
Co8 O3 C49 C110 27(3)
Co9 O3 C49 C110 -179.4(17)
Co8 O3 C49 Co9 -154.0(16)
C111 N5 C49 O3 -178.7(17)
Co9 N5 C49 O3 2.6(18)
C111 N5 C49 C110 -2(3)
Co9 N5 C49 C110 179.4(18)
C111 N5 C49 Co9 179(2)
O16 Co9 C49 O3 -172.4(9)
O5 Co9 C49 O3 -25.4(12)
N5 Co9 C49 O3 -177.3(19)
O17 Co9 C49 O3 66.6(11)
O16 Co9 C49 N5 4.9(15)
O5 Co9 C49 N5 151.9(11)
O17 Co9 C49 N5 -116.1(12)
O3 Co9 C49 N5 177.3(19)
O16 Co9 C49 C110 -83(100)
O5 Co9 C49 C110 64(100)
N5 Co9 C49 C110 -87(100)
O17 Co9 C49 C110 156(100)
O3 Co9 C49 C110 90(100)
C27 C17 C51 C104 0(3)
C53 C17 C51 C104 178(2)
C18 C35 C52 C99 -3(3)
C51 C17 C53 C112 -1(3)
C27 C17 C53 C112 177(2)
C51 C17 C53 C3 123(2)
C27 C17 C53 C3 -59(3)
C51 C17 C53 C69 -121(2)
C27 C17 C53 C69 57(2)
O2 C3 C53 C112 -38(2)
O1 C3 C53 C112 140.6(17)
O2 C3 C53 C17 -165.8(17)
O1 C3 C53 C17 13(2)
O2 C3 C53 C69 78(2)
O1 C3 C53 C69 -103.3(18)
C86 C47 C55 C63 2(3)
C86 C47 C55 C5 -177.4(19)
C76 C5 C55 C63 -122.9(19)
C10 C5 C55 C63 5(2)
C84 C5 C55 C63 120(2)
C76 C5 C55 C47 56(2)
C10 C5 C55 C47 -175.8(16)
C84 C5 C55 C47 -61(2)
C23 C6 C56 C119 131(2)
C88 C6 C56 C119 12(3)
C44 C6 C56 C119 -108(2)
C23 C6 C56 C140 -46(3)
C88 C6 C56 C140 -165(2)
C44 C6 C56 C140 75(3)
C67 C43 C58 C138 91(2)
C107 C43 C58 C138 -150.3(19)
C41 C43 C58 C138 -30(3)
C67 C43 C58 C92 -88(2)
C107 C43 C58 C92 31(2)
C41 C43 C58 C92 151.6(19)
C91 N4 C59 O20 176.2(19)
C91 N4 C59 C100 -2(3)
Co8 O20 C59 N4 -8(3)
Co3 O20 C59 N4 145.9(16)
Co5 O20 C59 N4 -106.4(19)
Co8 O20 C59 C100 169.9(13)
Co3 O20 C59 C100 -36(3)
Co5 O20 C59 C100 72(2)
C73 C38 C60 C140 -2(4)
C64 C14 C61 C78 -3(4)
C64 C14 C61 C29 -175(2)
C46 C29 C61 C78 -104(2)
C1X C29 C61 C78 16(3)
C1 C29 C61 C78 133(2)
C46 C29 C61 C14 68(3)
C1X C29 C61 C14 -171.3(19)
C1 C29 C61 C14 -54(2)
C47 C55 C63 C65 -2(3)
C5 C55 C63 C65 177.8(19)
C61 C14 C64 C137 6(4)
C55 C63 C65 C37 -1(4)
C86 C37 C65 C63 3(4)
C107 C43 C67 C148 98(2)
C41 C43 C67 C148 -22(3)
C58 C43 C67 C148 -145(2)
C107 C43 C67 C101 -76(2)
C41 C43 C67 C101 163.8(19)
C58 C43 C67 C101 41(3)
C22 C48 C69 C19 -2(3)
C22 C48 C69 C53 173.6(19)
C32 C19 C69 C48 -1(3)
C32 C19 C69 C53 -177.3(17)
C112 C53 C69 C48 -89(2)
C17 C53 C69 C48 36(2)
C3 C53 C69 C48 154.7(18)
C112 C53 C69 C19 87(2)
C17 C53 C69 C19 -148.5(18)
C3 C53 C69 C19 -29(2)
C45 C10 C71 C153 -1(3)
C5 C10 C71 C153 171(2)
C84 C24 C72 C155 3(4)
C60 C38 C73 C119 2(4)
C90 C44 C75 C80 0(3)
C6 C44 C75 C80 176(2)
Co3 O8 C76 O7 -6(3)
Co3 O8 C76 C5 177.8(13)
Co1 O7 C76 O8 -40(3)
Co1 O7 C76 C5 135.7(14)
C55 C5 C76 O8 -63(2)
C10 C5 C76 O8 173.4(17)
C84 C5 C76 O8 57(2)
C55 C5 C76 O7 120.9(18)
C10 C5 C76 O7 -3(3)
C84 C5 C76 O7 -118.8(19)
C112 C26 C77 C114 2(4)
C14 C61 C78 C135 0(3)
C29 C61 C78 C135 172(2)
P3 C12 C79 C122 -61(3)
P3 C12 C79 C142 123.0(19)
C44 C75 C80 C125 3(3)
C42 C46 C81 C123 2(3)
C29 C46 C81 C123 176(2)
C116 C62 C83 C121 -10(5)
C72 C24 C84 C94 -6(4)
C72 C24 C84 C5 175.0(19)
C55 C5 C84 C94 -11(3)
C76 C5 C84 C94 -130(2)
C10 C5 C84 C94 107(3)
C55 C5 C84 C24 168(2)
C76 C5 C84 C24 48(3)
C10 C5 C84 C24 -75(2)
C65 C37 C86 C47 -2(5)
C55 C47 C86 C37 0(4)
C112 C50 C87 C114 0(3)
Co4 O10 C88 O9 13(3)
Co4 O10 C88 C6 -167.0(11)
Co2 O9 C88 O10 1(3)
Co2 O9 C88 C6 -178.7(10)
C56 C6 C88 O10 88(2)
C23 C6 C88 O10 -28(2)
C44 C6 C88 O10 -154.5(17)
C56 C6 C88 O9 -92.2(18)
C23 C6 C88 O9 151.7(15)
C44 C6 C88 O9 25(2)
C145 C68 C89 N6 0(3)
C145 C68 C89 Cl5 -178.6(16)
C31 N6 C89 C68 -2(3)
Co6 N6 C89 C68 173.2(15)
C31 N6 C89 Cl5 177.4(13)
Co6 N6 C89 Cl5 -8(2)
C75 C44 C90 C124 -5(3)
C6 C44 C90 C124 178.2(19)
C59 N4 C91 C128 -2(4)
C59 N4 C91 Cl6 -179.8(17)
C138 C58 C92 C127 -2(3)
C43 C58 C92 C127 177(2)
C4 N3 C93 O12 -177.6(14)
Co1 N3 C93 O12 4.1(14)
C4 N3 C93 C7 5(3)
Co1 N3 C93 C7 -173.0(17)
Co1 O12 C93 N3 -4.3(15)
Co2 O12 C93 N3 99.9(15)
Co1 O12 C93 C7 172.8(16)
Co2 O12 C93 C7 -83(2)
C33 C7 C93 N3 -2(3)
C33 C7 C93 O12 -179.1(16)
C24 C84 C94 C115 10(4)
C5 C84 C94 C115 -172(2)
C40 N2 C95 C82 0(4)
Co6 N2 C95 C82 -175(2)
C40 N2 C95 Cl7 177.0(16)
Co6 N2 C95 Cl7 2(5)
C102 C82 C95 N2 -2(4)
C102 C82 C95 Cl7 -179(2)
C123 C66 C97 C42 1(3)
C46 C42 C97 C66 -3(3)
C35 C52 C99 C146 3(4)
N4 C59 C100 C143 5(3)
O20 C59 C100 C143 -173.5(18)
C148 C67 C101 C96 -1(3)
C43 C67 C101 C96 173(2)
C106 C96 C101 C67 3(4)
C95 C82 C102 C134 2(5)
C17 C51 C104 C157 -1(4)
C101 C96 C106 C132 2(4)
C67 C43 C107 C152 -14(3)
C41 C43 C107 C152 105(2)
C58 C43 C107 C152 -133.0(19)
C67 C43 C107 C133 169.5(16)
C41 C43 C107 C133 -71(2)
C58 C43 C107 C133 51(2)
C23 C21 C108 C105 5(3)
C131 C105 C108 C21 -4(3)
C121 C36 C109 C116 -6(4)
C20 C36 C109 C116 -178(2)
O3 C49 C110 C139 177.6(19)
N5 C49 C110 C139 1(3)
Co9 C49 C110 C139 88(100)
C49 N5 C111 C147 -1(3)
Co9 N5 C111 C147 176.9(19)
C49 N5 C111 Cl1 177.4(16)
Co9 N5 C111 Cl1 -5(4)
C77 C26 C112 C50 -1(3)
C77 C26 C112 C53 -177(2)
C87 C50 C112 C26 0(3)
C87 C50 C112 C53 177.0(18)
C17 C53 C112 C26 -111(2)
C3 C53 C112 C26 124(2)
C69 C53 C112 C26 9(3)
C17 C53 C112 C50 72(2)
C3 C53 C112 C50 -53(2)
C69 C53 C112 C50 -168.2(17)
C141 C16 C113 C54 0(3)
C15 C16 C113 C54 -179.0(18)
C150 C54 C113 C16 1(4)
C26 C77 C114 C87 -2(4)
C50 C87 C114 C77 1(4)
C84 C94 C115 C155 -8(4)
C83 C62 C116 C109 7(5)
C36 C109 C116 C62 1(4)
O14 C31 C118 C145 -179.8(18)
N6 C31 C118 C145 -5(3)
C140 C56 C119 C73 0(3)
C6 C56 C119 C73 -176.9(18)
C38 C73 C119 C56 -1(3)
C109 C36 C121 C83 3(4)
C20 C36 C121 C83 175(2)
C62 C83 C121 C36 4(4)
C142 C79 C122 C151 -2(4)
C12 C79 C122 C151 -178(2)
C46 C81 C123 C66 -4(4)
C97 C66 C123 C81 2(4)
C44 C90 C124 C125 6(3)
C90 C124 C125 C80 -3(4)
C75 C80 C125 C124 -2(4)
C138 C85 C126 C127 1(3)
C85 C126 C127 C92 -5(4)
C58 C92 C127 C126 6(4)
N4 C91 C128 C143 3(4)
Cl6 C91 C128 C143 -179.2(19)
C108 C105 C131 C136 2(4)
C96 C106 C132 C148 -8(4)
C152 C107 C133 C144 4(3)
C43 C107 C133 C144 180(2)
C82 C102 C134 C40 0(5)
O13 C40 C134 C102 173(2)
N2 C40 C134 C102 -2(4)
C61 C78 C135 C137 0(4)
C21 C23 C136 C131 2(4)
C6 C23 C136 C131 179(2)
C105 C131 C136 C23 -1(4)
C14 C64 C137 C135 -6(4)
C78 C135 C137 C64 3(4)
C92 C58 C138 C85 -2(3)
C43 C58 C138 C85 178.8(18)
C126 C85 C138 C58 3(3)
C49 C110 C139 C147 2(4)
C119 C56 C140 C60 0(4)
C6 C56 C140 C60 177(2)
C38 C60 C140 C56 0(4)
C113 C16 C141 C117 1(3)
C15 C16 C141 C117 -179.9(18)
C150 C117 C141 C16 -4(4)
C122 C79 C142 C158 7(4)
C12 C79 C142 C158 -177(2)
C59 C100 C143 C128 -4(3)
C91 C128 C143 C100 0(4)
C107 C133 C144 C129 -5(4)
C154 C129 C144 C133 1(4)
C31 C118 C145 C68 3(3)
C89 C68 C145 C118 -1(3)
C18 N1 C146 C99 5(4)
Co6 N1 C146 C99 174(2)
C18 N1 C146 Cl2 -177.8(16)
Co6 N1 C146 Cl2 -10(4)
C52 C99 C146 N1 -5(4)
C52 C99 C146 Cl2 178.6(19)
C110 C139 C147 C111 -5(4)
N5 C111 C147 C139 4(4)
Cl1 C111 C147 C139 -174(2)
C101 C67 C148 C132 -5(3)
C43 C67 C148 C132 -179(2)
C106 C132 C148 C67 10(4)
C141 C117 C150 C54 5(4)
C113 C54 C150 C117 -3(4)
C158 C120 C151 C122 -7(4)
C79 C122 C151 C120 2(4)
C133 C107 C152 C154 2(3)
C43 C107 C152 C154 -174.1(18)
C156 C149 C153 C71 -3(5)
C10 C71 C153 C149 2(4)
C144 C129 C154 C152 4(4)
C107 C152 C154 C129 -5(3)
C24 C72 C155 C115 -2(5)
C94 C115 C155 C72 4(4)
C10 C45 C156 C149 0(5)
C153 C149 C156 C45 1(5)
C51 C104 C157 C39 2(4)
C27 C39 C157 C104 -3(3)
C151 C120 C158 C142 12(5)
C79 C142 C158 C120 -11(4)
C4X C5X C1X C2X -5(4)
C4X C5X C1X C29 -176(2)
C46 C29 C1X C2X 30(3)
C61 C29 C1X C2X -93(3)
C1 C29 C1X C2X 147(2)
C46 C29 C1X C5X -160.0(19)
C61 C29 C1X C5X 77(3)
C1 C29 C1X C5X -43(3)
C1X C5X C4X C6X 4(4)
C5X C1X C2X C3X 8(4)
C29 C1X C2X C3X 179(2)
C1X C2X C3X C6X -9(4)
C5X C4X C6X C3X -5(3)
C2X C3X C6X C4X 7(3)
